data_4326899
loop_
_publ_author_name
'Miriam M. Gillett-Kunnath'
'Joseph I. Paik'
'Sara M. Jensen'
'Jacob D. Taylor'
'Slavi C. Sevov'

_publ_contact_author_address
;
University of Notre Dame
Department of Chemistry and Biochemistry
251 Nieuwland Science Hall
Notre Dame, Indiana 46556
;
_publ_contact_author_email ssevov@nd.edu
_publ_contact_author_name 'Sevov, S. C.'
_publ_section_title
;
 Metal-Centered Deltahedral Zintl Ions: Synthesis of [Ni@Sn9]4- by direct
 Extraction from Intermetallic Precursors and of the Vertex-Fused Dimer
 [{Ni@Sn8(\m-Ge)1/2}2]4-
;
_journal_name_full 'Inorganic Chemistry'
_journal_page_first 11695
_journal_page_last 11701
_journal_paper_doi 10.1021/ic2016963
_journal_volume 50
_journal_year 2011
_chemical_formula_moiety '(Ni2 Ge Sn16), 2(C18 H36 K N2 O6), N2C2H4'
_chemical_formula_sum 'C76 H160 Ge K4 N12 Ni2 O24 Sn16'
_chemical_formula_weight 3871.61
_chemical_name_systematic
; 
  (K-crypt)2(Ni2@GeSn16)en
;
_space_group_IT_number 15
_symmetry_cell_setting monoclinic
_symmetry_space_group_name_Hall '-C 2yc'
_symmetry_space_group_name_H-M 'C 1 2/c 1'
_atom_sites_solution_hydrogens geom
_atom_sites_solution_primary direct
_atom_sites_solution_secondary difmap
_audit_creation_method SHELXL-97
_cell_angle_alpha 90.00
_cell_angle_beta 121.2140(10)
_cell_angle_gamma 90.00
_cell_formula_units_Z 4
_cell_length_a 30.636(2)
_cell_length_b 16.5548(12)
_cell_length_c 28.872(2)
_cell_measurement_reflns_used 9313
_cell_measurement_temperature 150(2)
_cell_measurement_theta_max 25.00
_cell_measurement_theta_min 4.763
_cell_volume 12523.3(15)
_computing_cell_refinement 'Bruker SAINT v7.60A'
_computing_data_collection 'Bruker APEX-II v2008-6'
_computing_data_reduction 'Bruker SAINT v7.60A'
_computing_molecular_graphics SHELXL-XP
_computing_publication_material SHELXTL
_computing_structure_refinement 'SHELXL-97 (Sheldrick, 1997)'
_computing_structure_solution 'SHELXS-97 (Sheldrick, 1990)'
_diffrn_ambient_temperature 150(2)
_diffrn_detector_area_resol_mean 83.33
_diffrn_measured_fraction_theta_full 0.978
_diffrn_measured_fraction_theta_max 0.978
_diffrn_measurement_device_type 'Bruker APEX-II'
_diffrn_measurement_method 'combination of \w/2\q-scans and \f-scans'
_diffrn_radiation_monochromator graphite
_diffrn_radiation_source 'fine-focus sealed tube'
_diffrn_radiation_type MoK\a
_diffrn_radiation_wavelength 0.71073
_diffrn_reflns_av_R_equivalents 0.0202
_diffrn_reflns_av_sigmaI/netI 0.0388
_diffrn_reflns_limit_h_max 36
_diffrn_reflns_limit_h_min -19
_diffrn_reflns_limit_k_max 19
_diffrn_reflns_limit_k_min -18
_diffrn_reflns_limit_l_max 19
_diffrn_reflns_limit_l_min -34
_diffrn_reflns_number 17737
_diffrn_reflns_theta_full 25.00
_diffrn_reflns_theta_max 25.00
_diffrn_reflns_theta_min 1.46
_exptl_absorpt_coefficient_mu 3.848
_exptl_absorpt_correction_T_max 0.8613
_exptl_absorpt_correction_T_min 0.7745
_exptl_absorpt_correction_type empirical
_exptl_absorpt_process_details 'Sheldrick, 2008'
_exptl_crystal_colour purple
_exptl_crystal_density_diffrn 2.053
_exptl_crystal_description block
_exptl_crystal_F_000 7424
_exptl_crystal_size_max 0.07
_exptl_crystal_size_mid 0.06
_exptl_crystal_size_min 0.04
_refine_diff_density_max 1.596
_refine_diff_density_min -1.736
_refine_diff_density_rms 0.162
_refine_ls_extinction_method none
_refine_ls_goodness_of_fit_ref 1.108
_refine_ls_hydrogen_treatment constr
_refine_ls_matrix_type full
_refine_ls_number_parameters 610
_refine_ls_number_reflns 10799
_refine_ls_number_restraints 18
_refine_ls_restrained_S_all 1.112
_refine_ls_R_factor_all 0.0587
_refine_ls_R_factor_gt 0.0397
_refine_ls_shift/su_max 0.002
_refine_ls_shift/su_mean 0.000
_refine_ls_structure_factor_coef Fsqd
_refine_ls_weighting_details 'calc w=1/[\s^2^(Fo^2^)+(0.0256P)^2^+214.4017P] where P=(Fo^2^+2Fc^2^)/3'
_refine_ls_weighting_scheme calc
_refine_ls_wR_factor_gt 0.0852
_refine_ls_wR_factor_ref 0.0969
_reflns_number_gt 8606
_reflns_number_total 10799
_reflns_threshold_expression >2sigma(I)
_cod_data_source_file ic2016963_si_001_1.cif
_cod_data_source_block compd3
_cod_original_cell_volume 12523.5(15)
_cod_original_sg_symbol_H-M 'C 2/c'
_cod_database_code 4326899

loop_
_symmetry_equiv_pos_as_xyz
'x, y, z'
'-x, y, -z+1/2'
'x+1/2, y+1/2, z'
'-x+1/2, y+1/2, -z+1/2'
'-x, -y, -z'
'x, -y, z-1/2'
'-x+1/2, -y+1/2, -z'
'x+1/2, -y+1/2, z-1/2'

loop_
_atom_site_label
_atom_site_type_symbol
_atom_site_fract_x
_atom_site_fract_y
_atom_site_fract_z
_atom_site_U_iso_or_equiv
_atom_site_adp_type
_atom_site_occupancy
_atom_site_symmetry_multiplicity
_atom_site_calc_flag
_atom_site_refinement_flags
Sn1 Sn 0.05230(2) 0.50633(4) 0.75881(2) 0.03699(15) Uani 1 1 d .
Sn2 Sn 0.03596(2) 0.45452(4) 0.84709(2) 0.03108(14) Uani 1 1 d .
Sn3 Sn 0.096050(19) 0.34114(3) 0.82240(2) 0.02477(13) Uani 1 1 d .
Sn4 Sn 0.05337(2) 0.34093(3) 0.70386(2) 0.02604(13) Uani 1 1 d .
Ni1 Ni 0.0000 0.37660(8) 0.7500 0.0170(3) Uani 1 2 d S
Ge1 Ge 0.0000 0.24229(7) 0.7500 0.0218(2) Uani 1 2 d S
Ni2 Ni 0.0000 0.10762(8) 0.7500 0.0183(3) Uani 1 2 d S
Sn5 Sn 0.02384(2) 0.14385(3) 0.67656(2) 0.02812(13) Uani 1 1 d .
Sn6 Sn -0.08196(2) 0.14644(3) 0.65549(2) 0.02505(13) Uani 1 1 d .
Sn7 Sn -0.02072(2) -0.02207(3) 0.68834(2) 0.03177(14) Uani 1 1 d .
Sn8 Sn -0.08684(2) 0.03061(4) 0.73145(2) 0.03166(14) Uani 1 1 d .
K1 K 0.31062(6) 0.67068(11) 0.94177(7) 0.0295(4) Uani 1 1 d .
N1 N 0.3039(3) 0.5325(5) 1.0053(3) 0.048(2) Uani 1 1 d .
N2 N 0.3151(3) 0.8096(6) 0.8759(3) 0.052(2) Uani 1 1 d .
O1 O 0.3411(3) 0.6940(4) 1.0491(2) 0.0525(18) Uani 1 1 d .
O2 O 0.3298(3) 0.8305(4) 0.9845(3) 0.0490(16) Uani 1 1 d .
O3 O 0.2194(2) 0.5861(4) 0.9019(2) 0.0439(15) Uani 1 1 d .
O4 O 0.2293(2) 0.6958(5) 0.8330(2) 0.0514(18) Uani 1 1 d .
O5 O 0.3684(2) 0.5307(4) 0.9581(2) 0.0427(15) Uani 1 1 d .
O6 O 0.3871(2) 0.6736(4) 0.9150(2) 0.0425(15) Uani 1 1 d .
C1 C 0.3324(4) 0.5545(7) 1.0633(4) 0.063(3) Uani 1 1 d .
H1A H 0.3693 0.5466 1.0778 0.076 Uiso 1 1 calc R
H1B H 0.3222 0.5174 1.0830 0.076 Uiso 1 1 calc R
C2 C 0.3240(5) 0.6388(8) 1.0743(4) 0.068(4) Uani 1 1 d .
H2A H 0.2872 0.6476 1.0602 0.082 Uiso 1 1 calc R
H2B H 0.3429 0.6485 1.1139 0.082 Uiso 1 1 calc R
C3 C 0.3427(5) 0.7750(7) 1.0666(4) 0.070(4) Uani 1 1 d .
H3A H 0.3645 0.7777 1.1065 0.084 Uiso 1 1 calc R
H3B H 0.3079 0.7927 1.0561 0.084 Uiso 1 1 calc R
C4 C 0.3634(5) 0.8291(7) 1.0419(4) 0.067(3) Uani 1 1 d .
H4A H 0.3672 0.8844 1.0567 0.081 Uiso 1 1 calc R
H4B H 0.3975 0.8099 1.0509 0.081 Uiso 1 1 calc R
C5 C 0.3454(5) 0.8896(7) 0.9594(5) 0.070(3) Uani 1 1 d .
H5A H 0.3810 0.8791 0.9693 0.084 Uiso 1 1 calc R
H5B H 0.3438 0.9443 0.9722 0.084 Uiso 1 1 calc R
C6 C 0.3108(5) 0.8848(7) 0.8992(5) 0.066(3) Uani 1 1 d .
H6A H 0.2751 0.8912 0.8902 0.079 Uiso 1 1 calc R
H6B H 0.3186 0.9304 0.8825 0.079 Uiso 1 1 calc R
C7 C 0.2500(4) 0.5196(7) 0.9861(5) 0.061(3) Uani 1 1 d .
H7A H 0.2379 0.5650 0.9988 0.073 Uiso 1 1 calc R
H7B H 0.2467 0.4696 1.0028 0.073 Uiso 1 1 calc R
C8 C 0.2162(4) 0.5129(7) 0.9262(5) 0.062(3) Uani 1 1 d .
H8A H 0.2270 0.4667 0.9127 0.074 Uiso 1 1 calc R
H8B H 0.1805 0.5036 0.9166 0.074 Uiso 1 1 calc R
C9 C 0.1900(4) 0.5805(8) 0.8445(4) 0.065(3) Uani 1 1 d .
H9A H 0.1566 0.5554 0.8330 0.078 Uiso 1 1 calc R
H9B H 0.2079 0.5460 0.8315 0.078 Uiso 1 1 calc R
C10 C 0.1822(3) 0.6619(7) 0.8207(4) 0.053(3) Uani 1 1 d .
H10A H 0.1592 0.6585 0.7809 0.064 Uiso 1 1 calc R
H10B H 0.1658 0.6970 0.8352 0.064 Uiso 1 1 calc R
C11 C 0.2229(4) 0.7764(8) 0.8144(5) 0.071(4) Uani 1 1 d .
H11A H 0.2148 0.8118 0.8366 0.085 Uiso 1 1 calc R
H11B H 0.1945 0.7798 0.7763 0.085 Uiso 1 1 calc R
C12 C 0.2718(4) 0.8027(8) 0.8191(4) 0.074(4) Uani 1 1 d .
H12A H 0.2810 0.7633 0.7997 0.089 Uiso 1 1 calc R
H12B H 0.2664 0.8557 0.8010 0.089 Uiso 1 1 calc R
C13 C 0.3261(5) 0.4599(6) 0.9961(5) 0.066(3) Uani 1 1 d .
H13A H 0.3016 0.4377 0.9598 0.079 Uiso 1 1 calc R
H13B H 0.3315 0.4185 1.0233 0.079 Uiso 1 1 calc R
C14 C 0.3760(4) 0.4764(7) 0.9996(5) 0.066(3) Uani 1 1 d .
H14A H 0.4006 0.4999 1.0354 0.079 Uiso 1 1 calc R
H14B H 0.3905 0.4251 0.9958 0.079 Uiso 1 1 calc R
C15 C 0.4142(3) 0.5455(6) 0.9584(5) 0.054(3) Uani 1 1 d .
H15A H 0.4293 0.4936 0.9568 0.065 Uiso 1 1 calc R
H15B H 0.4390 0.5732 0.9924 0.065 Uiso 1 1 calc R
C16 C 0.4037(4) 0.5964(6) 0.9114(5) 0.057(3) Uani 1 1 d .
H16A H 0.4351 0.6010 0.9099 0.068 Uiso 1 1 calc R
H16B H 0.3772 0.5701 0.8776 0.068 Uiso 1 1 calc R
C17 C 0.3773(4) 0.7216(7) 0.8698(4) 0.060(3) Uani 1 1 d .
H17A H 0.3491 0.6976 0.8361 0.072 Uiso 1 1 calc R
H17B H 0.4081 0.7234 0.8669 0.072 Uiso 1 1 calc R
C18 C 0.3633(4) 0.8049(7) 0.8768(5) 0.060(3) Uani 1 1 d .
H18A H 0.3909 0.8267 0.9118 0.073 Uiso 1 1 calc R
H18B H 0.3608 0.8396 0.8477 0.073 Uiso 1 1 calc R
K2 K 0.35442(6) 0.23433(10) 0.88735(6) 0.0247(4) Uani 1 1 d .
N3 N 0.2489(3) 0.1978(5) 0.8633(3) 0.0375(17) Uani 1 1 d .
N4 N 0.4598(3) 0.2730(4) 0.9092(3) 0.0334(16) Uani 1 1 d .
O7 O 0.3359(2) 0.2249(4) 0.9729(2) 0.0385(14) Uani 1 1 d .
O8 O 0.4376(2) 0.2297(3) 0.9936(2) 0.0337(13) Uani 1 1 d .
O9 O 0.2732(2) 0.3395(3) 0.8193(2) 0.0350(13) Uani 1 1 d .
O10 O 0.3751(2) 0.3890(4) 0.8574(2) 0.0347(14) Uani 1 1 d .
O11 O 0.3062(2) 0.0849(3) 0.8361(2) 0.0339(13) Uani 1 1 d .
O12 O 0.3967(2) 0.1366(4) 0.8404(2) 0.0392(14) Uani 1 1 d .
C19 C 0.2459(4) 0.2178(7) 0.9112(4) 0.055(3) Uani 1 1 d .
H19A H 0.2141 0.1947 0.9066 0.066 Uiso 1 1 calc R
H19B H 0.2440 0.2772 0.9135 0.066 Uiso 1 1 calc R
C20 C 0.2904(4) 0.1872(7) 0.9632(4) 0.058(3) Uani 1 1 d .
H20A H 0.2850 0.1989 0.9935 0.069 Uiso 1 1 calc R
H20B H 0.2933 0.1279 0.9610 0.069 Uiso 1 1 calc R
C21 C 0.3789(4) 0.1946(6) 1.0214(3) 0.045(2) Uani 1 1 d .
H21A H 0.3844 0.1370 1.0165 0.054 Uiso 1 1 calc R
H21B H 0.3724 0.1983 1.0515 0.054 Uiso 1 1 calc R
C22 C 0.4253(4) 0.2420(6) 1.0349(3) 0.041(2) Uani 1 1 d .
H22A H 0.4191 0.3001 1.0373 0.049 Uiso 1 1 calc R
H22B H 0.4543 0.2246 1.0704 0.049 Uiso 1 1 calc R
C23 C 0.4824(3) 0.2739(6) 1.0051(3) 0.039(2) Uani 1 1 d .
H23A H 0.5107 0.2611 1.0422 0.047 Uiso 1 1 calc R
H23B H 0.4755 0.3326 1.0032 0.047 Uiso 1 1 calc R
C24 C 0.4970(3) 0.2517(6) 0.9651(3) 0.041(2) Uani 1 1 d .
H24A H 0.5297 0.2786 0.9755 0.049 Uiso 1 1 calc R
H24B H 0.5029 0.1927 0.9671 0.049 Uiso 1 1 calc R
C25 C 0.2129(3) 0.2459(6) 0.8162(4) 0.046(2) Uani 1 1 d .
H25A H 0.1788 0.2425 0.8122 0.055 Uiso 1 1 calc R
H25B H 0.2101 0.2219 0.7834 0.055 Uiso 1 1 calc R
C26 C 0.2272(3) 0.3336(6) 0.8192(4) 0.046(2) Uani 1 1 d .
H26A H 0.1997 0.3631 0.7877 0.055 Uiso 1 1 calc R
H26B H 0.2315 0.3582 0.8526 0.055 Uiso 1 1 calc R
C27 C 0.2884(3) 0.4215(5) 0.8220(3) 0.040(2) Uani 1 1 d .
H27A H 0.2989 0.4443 0.8580 0.048 Uiso 1 1 calc R
H27B H 0.2595 0.4538 0.7942 0.048 Uiso 1 1 calc R
C28 C 0.3315(3) 0.4252(6) 0.8128(3) 0.040(2) Uani 1 1 d .
H28A H 0.3225 0.3962 0.7789 0.048 Uiso 1 1 calc R
H28B H 0.3390 0.4822 0.8089 0.048 Uiso 1 1 calc R
C29 C 0.4181(3) 0.3945(6) 0.8513(4) 0.042(2) Uani 1 1 d .
H29A H 0.4246 0.4517 0.8468 0.051 Uiso 1 1 calc R
H29B H 0.4115 0.3642 0.8187 0.051 Uiso 1 1 calc R
C30 C 0.4639(3) 0.3595(5) 0.9010(4) 0.038(2) Uani 1 1 d .
H30A H 0.4945 0.3682 0.8983 0.046 Uiso 1 1 calc R
H30B H 0.4692 0.3893 0.9332 0.046 Uiso 1 1 calc R
C31 C 0.2375(4) 0.1115(6) 0.8505(4) 0.053(3) Uani 1 1 d .
H31A H 0.2004 0.1029 0.8347 0.064 Uiso 1 1 calc R
H31B H 0.2557 0.0801 0.8845 0.064 Uiso 1 1 calc R
C32 C 0.2523(3) 0.0798(6) 0.8118(4) 0.048(3) Uani 1 1 d .
H32A H 0.2412 0.0228 0.8027 0.058 Uiso 1 1 calc R
H32B H 0.2352 0.1118 0.7780 0.058 Uiso 1 1 calc R
C33 C 0.3226(4) 0.0537(6) 0.8020(4) 0.045(2) Uani 1 1 d .
H33A H 0.3086 0.0869 0.7687 0.054 Uiso 1 1 calc R
H33B H 0.3101 -0.0023 0.7912 0.054 Uiso 1 1 calc R
C34 C 0.3793(4) 0.0550(5) 0.8315(4) 0.046(2) Uani 1 1 d .
H34A H 0.3933 0.0269 0.8667 0.055 Uiso 1 1 calc R
H34B H 0.3914 0.0266 0.8101 0.055 Uiso 1 1 calc R
C35 C 0.4509(4) 0.1394(6) 0.8655(4) 0.047(2) Uani 1 1 d .
H35A H 0.4613 0.1097 0.8431 0.057 Uiso 1 1 calc R
H35B H 0.4671 0.1132 0.9015 0.057 Uiso 1 1 calc R
C36 C 0.4680(3) 0.2249(6) 0.8717(4) 0.046(2) Uani 1 1 d .
H36A H 0.5049 0.2255 0.8845 0.055 Uiso 1 1 calc R
H36B H 0.4498 0.2511 0.8357 0.055 Uiso 1 1 calc R
N5 N 0.5198(4) 0.0826(6) 0.0503(4) 0.078(3) Uani 1 1 d .
H5C H 0.5515 0.0885 0.0582 0.094 Uiso 1 1 calc R
H5D H 0.5080 0.1132 0.0663 0.094 Uiso 1 1 calc R
C37 C 0.4821(6) 0.0130(10) 0.0050(7) 0.104(5) Uani 1 1 d U
H37A H 0.4710 -0.0294 0.0208 0.125 Uiso 1 1 calc R
H37B H 0.4522 0.0369 -0.0273 0.125 Uiso 1 1 calc R
C39 C 0.4751(5) 0.7574(8) 0.2254(6) 0.095(4) Uani 1 1 d U
H39A H 0.4762 0.8065 0.2085 0.113 Uiso 1 1 d .
H39B H 0.4790 0.7152 0.2048 0.113 Uiso 1 1 d .
N7 N 0.4321(6) 0.7522(10) 0.2103(8) 0.212(11) Uani 1 1 d U
H7D H 0.4263 0.7046 0.2213 0.317 Uiso 1 1 d .
H7E H 0.4236 0.7928 0.2249 0.317 Uiso 1 1 d .

loop_
_atom_site_aniso_label
_atom_site_aniso_U_11
_atom_site_aniso_U_22
_atom_site_aniso_U_33
_atom_site_aniso_U_23
_atom_site_aniso_U_13
_atom_site_aniso_U_12
Sn1 0.0373(3) 0.0321(3) 0.0401(3) 0.0026(3) 0.0190(3) -0.0044(3)
Sn2 0.0345(3) 0.0306(3) 0.0260(3) -0.0058(2) 0.0142(3) 0.0014(3)
Sn3 0.0193(3) 0.0250(3) 0.0268(3) 0.0007(2) 0.0097(2) 0.0007(2)
Sn4 0.0315(3) 0.0277(3) 0.0308(3) 0.0005(2) 0.0245(3) -0.0014(2)
Ni1 0.0190(6) 0.0167(7) 0.0182(6) 0.000 0.0117(5) 0.000
Ge1 0.0253(6) 0.0178(6) 0.0261(6) 0.000 0.0161(5) 0.000
Ni2 0.0215(7) 0.0157(7) 0.0225(7) 0.000 0.0149(6) 0.000
Sn5 0.0382(3) 0.0287(3) 0.0314(3) -0.0018(2) 0.0279(3) -0.0010(2)
Sn6 0.0256(3) 0.0245(3) 0.0229(3) -0.0010(2) 0.0111(2) -0.0024(2)
Sn7 0.0349(3) 0.0242(3) 0.0380(3) -0.0070(2) 0.0202(3) -0.0018(2)
Sn8 0.0278(3) 0.0321(3) 0.0387(3) 0.0036(3) 0.0197(3) -0.0044(2)
K1 0.0284(9) 0.0348(10) 0.0284(9) 0.0055(8) 0.0168(8) 0.0042(8)
N1 0.055(5) 0.045(5) 0.056(5) 0.027(4) 0.037(4) 0.017(4)
N2 0.048(5) 0.065(6) 0.053(5) 0.023(5) 0.032(4) 0.006(4)
O1 0.073(5) 0.059(5) 0.033(3) 0.001(3) 0.033(3) 0.017(4)
O2 0.055(4) 0.042(4) 0.056(4) -0.004(3) 0.032(4) -0.002(3)
O3 0.041(4) 0.046(4) 0.041(4) -0.005(3) 0.019(3) -0.011(3)
O4 0.038(4) 0.075(5) 0.037(4) 0.018(3) 0.017(3) 0.008(4)
O5 0.035(3) 0.042(4) 0.053(4) -0.003(3) 0.024(3) 0.004(3)
O6 0.038(3) 0.050(4) 0.052(4) -0.009(3) 0.033(3) -0.005(3)
C1 0.072(8) 0.068(8) 0.054(7) 0.035(6) 0.035(6) 0.026(6)
C2 0.075(8) 0.100(10) 0.032(5) 0.019(6) 0.029(6) 0.026(7)
C3 0.101(10) 0.074(9) 0.044(6) -0.009(6) 0.043(7) 0.022(7)
C4 0.073(8) 0.063(8) 0.055(7) -0.022(6) 0.026(6) 0.010(6)
C5 0.088(9) 0.039(7) 0.102(10) -0.012(6) 0.062(8) -0.012(6)
C6 0.075(8) 0.057(8) 0.086(9) 0.033(7) 0.056(7) 0.012(6)
C7 0.068(7) 0.051(7) 0.086(8) 0.027(6) 0.055(7) 0.007(6)
C8 0.057(7) 0.045(7) 0.086(9) -0.005(6) 0.039(7) -0.012(5)
C9 0.048(6) 0.091(10) 0.046(6) -0.027(6) 0.017(5) -0.022(6)
C10 0.032(5) 0.088(9) 0.031(5) -0.009(5) 0.010(4) -0.010(5)
C11 0.057(7) 0.081(9) 0.063(7) 0.044(7) 0.022(6) 0.020(6)
C12 0.070(8) 0.097(10) 0.056(7) 0.043(7) 0.034(6) 0.011(7)
C13 0.085(9) 0.036(6) 0.095(9) 0.032(6) 0.060(8) 0.020(6)
C14 0.063(7) 0.060(8) 0.077(8) 0.023(6) 0.039(6) 0.037(6)
C15 0.033(5) 0.044(6) 0.086(8) -0.025(6) 0.032(5) -0.001(4)
C16 0.059(7) 0.054(7) 0.087(8) -0.030(6) 0.058(7) -0.018(5)
C17 0.053(6) 0.084(9) 0.054(6) 0.002(6) 0.037(6) -0.007(6)
C18 0.062(7) 0.066(8) 0.071(7) 0.016(6) 0.047(6) -0.010(6)
K2 0.0252(8) 0.0290(9) 0.0222(8) -0.0021(7) 0.0138(7) -0.0002(7)
N3 0.029(4) 0.041(5) 0.048(4) 0.002(4) 0.024(4) 0.000(3)
N4 0.031(4) 0.039(4) 0.035(4) 0.001(3) 0.021(3) 0.003(3)
O7 0.050(4) 0.042(4) 0.034(3) 0.009(3) 0.028(3) 0.001(3)
O8 0.040(3) 0.035(3) 0.022(3) -0.003(2) 0.012(3) -0.001(3)
O9 0.031(3) 0.029(3) 0.041(3) 0.001(3) 0.016(3) 0.000(3)
O10 0.034(3) 0.039(4) 0.030(3) 0.009(3) 0.016(3) -0.003(3)
O11 0.035(3) 0.030(3) 0.033(3) -0.007(3) 0.016(3) -0.006(3)
O12 0.046(4) 0.035(4) 0.045(3) -0.009(3) 0.029(3) 0.003(3)
C19 0.046(6) 0.074(8) 0.070(7) -0.003(6) 0.048(6) -0.002(5)
C20 0.065(7) 0.072(8) 0.062(7) 0.008(6) 0.051(6) -0.006(6)
C21 0.071(7) 0.041(6) 0.028(5) 0.006(4) 0.030(5) -0.001(5)
C22 0.059(6) 0.038(5) 0.024(4) 0.005(4) 0.020(4) 0.005(5)
C23 0.033(5) 0.039(5) 0.029(5) -0.003(4) 0.005(4) -0.003(4)
C24 0.027(5) 0.041(5) 0.045(5) -0.001(4) 0.013(4) 0.001(4)
C25 0.021(4) 0.051(6) 0.060(6) 0.005(5) 0.017(4) 0.005(4)
C26 0.036(5) 0.047(6) 0.056(6) 0.001(5) 0.024(5) 0.010(4)
C27 0.049(6) 0.027(5) 0.028(5) 0.004(4) 0.009(4) 0.006(4)
C28 0.048(6) 0.036(5) 0.026(4) 0.000(4) 0.013(4) -0.012(4)
C29 0.047(5) 0.043(6) 0.046(5) 0.009(4) 0.030(5) 0.000(5)
C30 0.034(5) 0.037(5) 0.048(5) -0.001(4) 0.024(4) -0.007(4)
C31 0.040(6) 0.052(7) 0.069(7) 0.005(5) 0.029(5) -0.011(5)
C32 0.036(5) 0.038(6) 0.045(6) -0.008(5) 0.003(5) -0.013(4)
C33 0.069(7) 0.033(5) 0.037(5) -0.013(4) 0.030(5) -0.009(5)
C34 0.075(7) 0.027(5) 0.059(6) -0.006(4) 0.051(6) 0.005(5)
C35 0.047(6) 0.052(6) 0.053(6) -0.018(5) 0.033(5) 0.001(5)
C36 0.034(5) 0.068(7) 0.044(5) -0.009(5) 0.027(4) -0.001(5)
N5 0.091(8) 0.063(7) 0.069(7) -0.011(5) 0.033(6) 0.008(6)
C37 0.093(8) 0.122(9) 0.113(8) 0.049(7) 0.064(7) 0.018(7)
C39 0.073(7) 0.050(6) 0.116(8) -0.005(6) 0.017(6) -0.008(6)
N7 0.072(9) 0.119(13) 0.27(2) -0.081(13) -0.034(11) 0.036(9)

loop_
_atom_type_symbol
_atom_type_description
_atom_type_scat_dispersion_real
_atom_type_scat_dispersion_imag
_atom_type_scat_source
C C 0.0033 0.0016 'International Tables Vol C Tables 4.2.6.8 and 6.1.1.4'
H H 0.0000 0.0000 'International Tables Vol C Tables 4.2.6.8 and 6.1.1.4'
N N 0.0061 0.0033 'International Tables Vol C Tables 4.2.6.8 and 6.1.1.4'
O O 0.0106 0.0060 'International Tables Vol C Tables 4.2.6.8 and 6.1.1.4'
K K 0.2009 0.2494 'International Tables Vol C Tables 4.2.6.8 and 6.1.1.4'
Ni Ni 0.3393 1.1124 'International Tables Vol C Tables 4.2.6.8 and 6.1.1.4'
Ge Ge 0.1547 1.8001 'International Tables Vol C Tables 4.2.6.8 and 6.1.1.4'
Sn Sn -0.6537 1.4246 'International Tables Vol C Tables 4.2.6.8 and 6.1.1.4'

loop_
_geom_angle_atom_site_label_1
_geom_angle_atom_site_label_2
_geom_angle_atom_site_label_3
_geom_angle
_geom_angle_site_symmetry_1
_geom_angle_site_symmetry_3
Ni1 Sn1 Sn2 58.531(17) . .
Ni1 Sn1 Sn2 58.479(17) . 2_556
Sn2 Sn1 Sn2 109.38(2) . 2_556
Ni1 Sn1 Sn1 55.31(2) . 2_556
Sn2 Sn1 Sn1 60.02(2) . 2_556
Sn2 Sn1 Sn1 59.89(2) 2_556 2_556
Ni1 Sn1 Sn4 53.60(2) . .
Sn2 Sn1 Sn4 103.31(2) . .
Sn2 Sn1 Sn4 58.407(19) 2_556 .
Sn1 Sn1 Sn4 101.770(19) 2_556 .
Ni1 Sn1 Sn3 53.30(2) . .
Sn2 Sn1 Sn3 57.543(18) . .
Sn2 Sn1 Sn3 103.45(2) 2_556 .
Sn1 Sn1 Sn3 101.154(19) 2_556 .
Sn4 Sn1 Sn3 55.643(18) . .
Ni1 Sn2 Sn3 55.058(19) . .
Ni1 Sn2 Sn1 54.25(2) . .
Sn3 Sn2 Sn1 64.79(2) . .
Ni1 Sn2 Sn1 54.21(2) . 2_556
Sn3 Sn2 Sn1 106.43(2) . 2_556
Sn1 Sn2 Sn1 60.08(2) . 2_556
Ni1 Sn2 Sn4 54.825(18) . 2_556
Sn3 Sn2 Sn4 90.44(2) . 2_556
Sn1 Sn2 Sn4 106.08(2) . 2_556
Sn1 Sn2 Sn4 64.17(2) 2_556 2_556
Ni1 Sn3 Sn2 58.28(2) . .
Ni1 Sn3 Sn4 56.180(15) . .
Sn2 Sn3 Sn4 108.74(2) . .
Ni1 Sn3 Ge1 45.21(3) . .
Sn2 Sn3 Ge1 90.33(2) . .
Sn4 Sn3 Ge1 61.128(15) . .
Ni1 Sn3 Sn1 52.34(3) . .
Sn2 Sn3 Sn1 57.666(19) . .
Sn4 Sn3 Sn1 62.111(19) . .
Ge1 Sn3 Sn1 95.59(2) . .
Ni1 Sn4 Sn3 55.836(14) . .
Ni1 Sn4 Sn2 57.64(2) . 2_556
Sn3 Sn4 Sn2 108.03(2) . 2_556
Ni1 Sn4 Ge1 45.08(3) . .
Sn3 Sn4 Ge1 60.899(15) . .
Sn2 Sn4 Ge1 89.45(2) 2_556 .
Ni1 Sn4 Sn1 52.32(3) . .
Sn3 Sn4 Sn1 62.246(18) . .
Sn2 Sn4 Sn1 57.426(19) 2_556 .
Ge1 Sn4 Sn1 95.53(2) . .
Ge1 Ni1 Sn1 145.31(2) . .
Ge1 Ni1 Sn1 145.31(2) . 2_556
Sn1 Ni1 Sn1 69.38(4) . 2_556
Ge1 Ni1 Sn3 77.18(3) . 2_556
Sn1 Ni1 Sn3 129.38(4) . 2_556
Sn1 Ni1 Sn3 74.37(2) 2_556 2_556
Ge1 Ni1 Sn3 77.18(3) . .
Sn1 Ni1 Sn3 74.36(2) . .
Sn1 Ni1 Sn3 129.38(4) 2_556 .
Sn3 Ni1 Sn3 154.36(6) 2_556 .
Ge1 Ni1 Sn4 77.15(3) . .
Sn1 Ni1 Sn4 74.08(2) . .
Sn1 Ni1 Sn4 129.79(4) 2_556 .
Sn3 Ni1 Sn4 106.03(2) 2_556 .
Sn3 Ni1 Sn4 67.984(19) . .
Ge1 Ni1 Sn4 77.15(3) . 2_556
Sn1 Ni1 Sn4 129.79(4) . 2_556
Sn1 Ni1 Sn4 74.08(2) 2_556 2_556
Sn3 Ni1 Sn4 67.988(19) 2_556 2_556
Sn3 Ni1 Sn4 106.03(2) . 2_556
Sn4 Ni1 Sn4 154.31(6) . 2_556
Ge1 Ni1 Sn2 118.03(3) . .
Sn1 Ni1 Sn2 67.22(3) . .
Sn1 Ni1 Sn2 67.32(3) 2_556 .
Sn3 Ni1 Sn2 127.21(2) 2_556 .
Sn3 Ni1 Sn2 66.667(17) . .
Sn4 Ni1 Sn2 126.23(2) . .
Sn4 Ni1 Sn2 67.537(18) 2_556 .
Ge1 Ni1 Sn2 118.03(3) . 2_556
Sn1 Ni1 Sn2 67.32(3) . 2_556
Sn1 Ni1 Sn2 67.22(3) 2_556 2_556
Sn3 Ni1 Sn2 66.664(17) 2_556 2_556
Sn3 Ni1 Sn2 127.21(2) . 2_556
Sn4 Ni1 Sn2 67.539(18) . 2_556
Sn4 Ni1 Sn2 126.23(2) 2_556 2_556
Sn2 Ni1 Sn2 123.94(5) . 2_556
Ni1 Ge1 Ni2 180.0 . .
Ni1 Ge1 Sn6 121.61(2) . 2_556
Ni2 Ge1 Sn6 58.39(2) . 2_556
Ni1 Ge1 Sn6 121.61(2) . .
Ni2 Ge1 Sn6 58.39(2) . .
Sn6 Ge1 Sn6 116.79(4) 2_556 .
Ni1 Ge1 Sn5 122.32(2) . 2_556
Ni2 Ge1 Sn5 57.68(2) . 2_556
Sn6 Ge1 Sn5 58.57(2) 2_556 2_556
Sn6 Ge1 Sn5 87.76(3) . 2_556
Ni1 Ge1 Sn5 122.32(2) . .
Ni2 Ge1 Sn5 57.68(2) . .
Sn6 Ge1 Sn5 87.77(3) 2_556 .
Sn6 Ge1 Sn5 58.57(2) . .
Sn5 Ge1 Sn5 115.35(4) 2_556 .
Ni1 Ge1 Sn3 57.61(2) . 2_556
Ni2 Ge1 Sn3 122.39(2) . 2_556
Sn6 Ge1 Sn3 162.243(14) 2_556 2_556
Sn6 Ge1 Sn3 66.995(15) . 2_556
Sn5 Ge1 Sn3 105.630(15) 2_556 2_556
Sn5 Ge1 Sn3 107.666(15) . 2_556
Ni1 Ge1 Sn3 57.61(2) . .
Ni2 Ge1 Sn3 122.39(2) . .
Sn6 Ge1 Sn3 66.995(15) 2_556 .
Sn6 Ge1 Sn3 162.240(14) . .
Sn5 Ge1 Sn3 107.669(15) 2_556 .
Sn5 Ge1 Sn3 105.627(15) . .
Sn3 Ge1 Sn3 115.21(4) 2_556 .
Ni1 Ge1 Sn4 57.76(2) . .
Ni2 Ge1 Sn4 122.24(2) . .
Sn6 Ge1 Sn4 106.933(15) 2_556 .
Sn6 Ge1 Sn4 105.536(15) . .
Sn5 Ge1 Sn4 164.250(15) 2_556 .
Sn5 Ge1 Sn4 66.917(15) . .
Sn3 Ge1 Sn4 87.64(3) 2_556 .
Sn3 Ge1 Sn4 57.973(19) . .
Ni1 Ge1 Sn4 57.77(2) . 2_556
Ni2 Ge1 Sn4 122.23(2) . 2_556
Sn6 Ge1 Sn4 105.534(15) 2_556 2_556
Sn6 Ge1 Sn4 106.932(15) . 2_556
Sn5 Ge1 Sn4 66.916(15) 2_556 2_556
Sn5 Ge1 Sn4 164.249(15) . 2_556
Sn3 Ge1 Sn4 57.977(19) 2_556 2_556
Sn3 Ge1 Sn4 87.64(3) . 2_556
Sn4 Ge1 Sn4 115.53(4) . 2_556
Ge1 Ni2 Sn5 76.89(3) . 2_556
Ge1 Ni2 Sn5 76.89(3) . .
Sn5 Ni2 Sn5 153.79(6) 2_556 .
Ge1 Ni2 Sn7 144.18(2) . 2_556
Sn5 Ni2 Sn7 73.40(2) 2_556 2_556
Sn5 Ni2 Sn7 130.80(4) . 2_556
Ge1 Ni2 Sn7 144.18(2) . .
Sn5 Ni2 Sn7 130.80(4) 2_556 .
Sn5 Ni2 Sn7 73.40(2) . .
Sn7 Ni2 Sn7 71.64(4) 2_556 .
Ge1 Ni2 Sn6 76.01(3) . 2_556
Sn5 Ni2 Sn6 68.18(2) 2_556 2_556
Sn5 Ni2 Sn6 105.18(2) . 2_556
Sn7 Ni2 Sn6 74.69(2) 2_556 2_556
Sn7 Ni2 Sn6 131.01(4) . 2_556
Ge1 Ni2 Sn6 76.01(3) . .
Sn5 Ni2 Sn6 105.18(2) 2_556 .
Sn5 Ni2 Sn6 68.19(2) . .
Sn7 Ni2 Sn6 131.01(4) 2_556 .
Sn7 Ni2 Sn6 74.69(2) . .
Sn6 Ni2 Sn6 152.01(6) 2_556 .
Ge1 Ni2 Sn8 117.72(3) . 2_556
Sn5 Ni2 Sn8 126.31(2) 2_556 2_556
Sn5 Ni2 Sn8 67.595(18) . 2_556
Sn7 Ni2 Sn8 67.74(3) 2_556 2_556
Sn7 Ni2 Sn8 67.94(3) . 2_556
Sn6 Ni2 Sn8 66.855(17) 2_556 2_556
Sn6 Ni2 Sn8 128.17(2) . 2_556
Ge1 Ni2 Sn8 117.72(3) . .
Sn5 Ni2 Sn8 67.594(18) 2_556 .
Sn5 Ni2 Sn8 126.31(2) . .
Sn7 Ni2 Sn8 67.94(3) 2_556 .
Sn7 Ni2 Sn8 67.75(3) . .
Sn6 Ni2 Sn8 128.17(2) 2_556 .
Sn6 Ni2 Sn8 66.854(18) . .
Sn8 Ni2 Sn8 124.56(5) 2_556 .
Ni2 Sn5 Sn6 56.113(15) . .
Ni2 Sn5 Sn8 57.73(2) . 2_556
Sn6 Sn5 Sn8 108.88(2) . 2_556
Ni2 Sn5 Ge1 45.43(3) . .
Sn6 Sn5 Ge1 60.375(15) . .
Sn8 Sn5 Ge1 89.68(2) 2_556 .
Ni2 Sn5 Sn7 53.34(3) . .
Sn6 Sn5 Sn7 63.188(18) . .
Sn8 Sn5 Sn7 58.473(19) 2_556 .
Ge1 Sn5 Sn7 96.73(2) . .
Ni2 Sn6 Sn5 55.701(15) . .
Ni2 Sn6 Sn8 57.92(2) . .
Sn5 Sn6 Sn8 107.82(2) . .
Ni2 Sn6 Ge1 45.60(3) . .
Sn5 Sn6 Ge1 61.055(16) . .
Sn8 Sn6 Ge1 90.48(2) . .
Ni2 Sn6 Sn7 52.52(3) . .
Sn5 Sn6 Sn7 61.302(18) . .
Sn8 Sn6 Sn7 57.883(18) . .
Ge1 Sn6 Sn7 95.98(2) . .
Ni2 Sn7 Sn8 57.605(16) . .
Ni2 Sn7 Sn8 57.500(16) . 2_556
Sn8 Sn7 Sn8 107.53(2) . 2_556
Ni2 Sn7 Sn7 54.18(2) . 2_556
Sn8 Sn7 Sn7 59.12(2) . 2_556
Sn8 Sn7 Sn7 58.87(2) 2_556 2_556
Ni2 Sn7 Sn5 53.25(2) . .
Sn8 Sn7 Sn5 102.34(2) . .
Sn8 Sn7 Sn5 58.006(19) 2_556 .
Sn7 Sn7 Sn5 100.420(18) 2_556 .
Ni2 Sn7 Sn6 52.794(19) . .
Sn8 Sn7 Sn6 56.993(17) . .
Sn8 Sn7 Sn6 102.36(2) 2_556 .
Sn7 Sn7 Sn6 99.656(17) 2_556 .
Sn5 Sn7 Sn6 55.511(18) . .
Ni2 Sn8 Sn6 55.229(19) . .
Ni2 Sn8 Sn5 54.669(19) . 2_556
Sn6 Sn8 Sn5 89.70(2) . 2_556
Ni2 Sn8 Sn7 54.65(2) . .
Sn6 Sn8 Sn7 65.124(19) . .
Sn5 Sn8 Sn7 106.61(2) 2_556 .
Ni2 Sn8 Sn7 54.56(2) . 2_556
Sn6 Sn8 Sn7 107.49(2) . 2_556
Sn5 Sn8 Sn7 63.52(2) 2_556 2_556
Sn7 Sn8 Sn7 62.01(2) . 2_556
O1 K1 O3 102.6(2) . .
O1 K1 O5 96.31(19) . .
O3 K1 O5 93.69(19) . .
O1 K1 O6 117.3(2) . .
O3 K1 O6 133.86(19) . .
O5 K1 O6 61.29(19) . .
O1 K1 O2 60.7(2) . .
O3 K1 O2 125.7(2) . .
O5 K1 O2 136.4(2) . .
O6 K1 O2 95.08(19) . .
O1 K1 O4 144.1(2) . .
O3 K1 O4 60.10(19) . .
O5 K1 O4 114.9(2) . .
O6 K1 O4 94.09(18) . .
O2 K1 O4 102.0(2) . .
O1 K1 N1 60.8(2) . .
O3 K1 N1 59.9(2) . .
O5 K1 N1 60.3(2) . .
O6 K1 N1 120.6(2) . .
O2 K1 N1 120.5(2) . .
O4 K1 N1 119.1(2) . .
O1 K1 N2 119.9(2) . .
O3 K1 N2 118.9(2) . .
O5 K1 N2 120.2(2) . .
O6 K1 N2 60.1(2) . .
O2 K1 N2 60.1(2) . .
O4 K1 N2 59.8(2) . .
N1 K1 N2 178.8(2) . .
C7 N1 C13 110.5(9) . .
C7 N1 C1 110.7(8) . .
C13 N1 C1 110.5(8) . .
C7 N1 K1 107.5(5) . .
C13 N1 K1 109.1(5) . .
C1 N1 K1 108.5(6) . .
C6 N2 C18 111.7(9) . .
C6 N2 C12 109.6(9) . .
C18 N2 C12 109.3(8) . .
C6 N2 K1 108.3(5) . .
C18 N2 K1 108.7(6) . .
C12 N2 K1 109.2(6) . .
C3 O1 C2 112.1(8) . .
C3 O1 K1 117.4(6) . .
C2 O1 K1 118.9(6) . .
C4 O2 C5 111.6(9) . .
C4 O2 K1 110.5(6) . .
C5 O2 K1 117.4(6) . .
C9 O3 C8 110.7(8) . .
C9 O3 K1 114.1(6) . .
C8 O3 K1 122.2(6) . .
C10 O4 C11 111.0(8) . .
C10 O4 K1 114.5(5) . .
C11 O4 K1 115.2(6) . .
C14 O5 C15 112.0(8) . .
C14 O5 K1 118.8(5) . .
C15 O5 K1 113.2(5) . .
C16 O6 C17 110.8(8) . .
C16 O6 K1 112.9(5) . .
C17 O6 K1 116.9(5) . .
N1 C1 C2 114.2(8) . .
O1 C2 C1 110.0(8) . .
O1 C3 C4 110.2(8) . .
O2 C4 C3 109.8(10) . .
O2 C5 C6 109.2(9) . .
N2 C6 C5 113.8(9) . .
N1 C7 C8 115.0(8) . .
O3 C8 C7 108.8(8) . .
O3 C9 C10 109.6(9) . .
O4 C10 C9 110.4(9) . .
O4 C11 C12 107.7(9) . .
N2 C12 C11 113.5(9) . .
N1 C13 C14 112.9(9) . .
O5 C14 C13 109.9(8) . .
O5 C15 C16 110.4(8) . .
O6 C16 C15 111.5(8) . .
O6 C17 C18 109.3(8) . .
N2 C18 C17 114.0(9) . .
O8 K2 O7 61.20(17) . .
O8 K2 O12 97.30(17) . .
O7 K2 O12 137.94(19) . .
O8 K2 O9 138.77(18) . .
O7 K2 O9 97.96(17) . .
O12 K2 O9 118.51(18) . .
O8 K2 O11 118.39(17) . .
O7 K2 O11 96.94(17) . .
O12 K2 O11 59.93(17) . .
O9 K2 O11 98.06(17) . .
O8 K2 O10 97.86(17) . .
O7 K2 O10 119.34(18) . .
O12 K2 O10 97.97(18) . .
O9 K2 O10 59.71(16) . .
O11 K2 O10 138.38(16) . .
O8 K2 N3 120.62(19) . .
O7 K2 N3 60.48(19) . .
O12 K2 N3 118.8(2) . .
O9 K2 N3 60.56(18) . .
O11 K2 N3 60.05(18) . .
O10 K2 N3 119.33(19) . .
O8 K2 N4 60.53(17) . .
O7 K2 N4 120.56(18) . .
O12 K2 N4 61.00(18) . .
O9 K2 N4 118.35(18) . .
O11 K2 N4 120.01(18) . .
O10 K2 N4 59.71(18) . .
N3 K2 N4 178.8(2) . .
C25 N3 C19 111.5(8) . .
C25 N3 C31 109.2(8) . .
C19 N3 C31 109.5(8) . .
C25 N3 K2 107.9(5) . .
C19 N3 K2 108.8(5) . .
C31 N3 K2 109.9(5) . .
C24 N4 C30 109.4(7) . .
C24 N4 C36 110.5(7) . .
C30 N4 C36 110.3(7) . .
C24 N4 K2 108.7(5) . .
C30 N4 K2 110.3(5) . .
C36 N4 K2 107.8(5) . .
C20 O7 C21 110.5(7) . .
C20 O7 K2 118.5(5) . .
C21 O7 K2 112.2(5) . .
C23 O8 C22 111.4(6) . .
C23 O8 K2 117.3(4) . .
C22 O8 K2 115.1(5) . .
C26 O9 C27 111.4(7) . .
C26 O9 K2 118.5(5) . .
C27 O9 K2 113.8(5) . .
C29 O10 C28 111.0(6) . .
C29 O10 K2 117.2(5) . .
C28 O10 K2 113.4(5) . .
C33 O11 C32 112.0(7) . .
C33 O11 K2 113.6(5) . .
C32 O11 K2 117.5(5) . .
C34 O12 C35 110.6(7) . .
C34 O12 K2 114.1(5) . .
C35 O12 K2 116.1(5) . .
N3 C19 C20 113.5(8) . .
O7 C20 C19 109.8(8) . .
O7 C21 C22 109.9(7) . .
O8 C22 C21 109.5(7) . .
O8 C23 C24 109.4(7) . .
N4 C24 C23 115.0(7) . .
N3 C25 C26 114.5(8) . .
O9 C26 C25 109.1(7) . .
O9 C27 C28 109.1(7) . .
O10 C28 C27 109.1(7) . .
O10 C29 C30 108.9(7) . .
N4 C30 C29 114.4(7) . .
N3 C31 C32 113.8(8) . .
O11 C32 C31 109.4(7) . .
O11 C33 C34 109.0(7) . .
O12 C34 C33 109.5(8) . .
O12 C35 C36 109.8(8) . .
N4 C36 C35 114.8(7) . .
C37 C37 N5 94.5(16) 5_655 .
N7 C39 C39 142(3) . 2_655

loop_
_geom_bond_atom_site_label_1
_geom_bond_atom_site_label_2
_geom_bond_distance
_geom_bond_site_symmetry_2
Sn1 Ni1 2.6118(12) .
Sn1 Sn2 2.9672(8) .
Sn1 Sn2 2.9710(8) 2_556
Sn1 Sn1 2.9729(12) 2_556
Sn1 Sn4 3.1733(8) .
Sn1 Sn3 3.1772(8) .
Sn2 Ni1 2.7449(8) .
Sn2 Sn3 2.9632(8) .
Sn2 Sn1 2.9710(8) 2_556
Sn2 Sn4 3.0031(8) 2_556
Sn3 Ni1 2.6453(6) .
Sn3 Sn4 2.9639(8) .
Sn3 Ge1 3.0547(8) .
Sn4 Ni1 2.6561(6) .
Sn4 Sn2 3.0031(8) 2_556
Sn4 Ge1 3.0615(8) .
Ni1 Ge1 2.2235(17) .
Ni1 Sn1 2.6119(12) 2_556
Ni1 Sn3 2.6453(6) 2_556
Ni1 Sn4 2.6562(6) 2_556
Ni1 Sn2 2.7450(8) 2_556
Ge1 Ni2 2.2294(17) .
Ge1 Sn6 3.0277(8) 2_556
Ge1 Sn6 3.0278(8) .
Ge1 Sn5 3.0480(8) 2_556
Ge1 Sn5 3.0480(8) .
Ge1 Sn3 3.0546(8) 2_556
Ge1 Sn4 3.0616(8) 2_556
Ni2 Sn5 2.6445(6) 2_556
Ni2 Sn5 2.6446(6) .
Ni2 Sn7 2.6477(12) 2_556
Ni2 Sn7 2.6477(12) .
Ni2 Sn6 2.6575(6) 2_556
Ni2 Sn6 2.6575(6) .
Ni2 Sn8 2.7410(8) 2_556
Ni2 Sn8 2.7410(8) .
Sn5 Sn6 2.9720(8) .
Sn5 Sn8 2.9968(8) 2_556
Sn5 Sn7 3.1629(8) .
Sn6 Sn8 2.9747(8) .
Sn6 Sn7 3.2182(8) .
Sn7 Sn8 3.0044(8) .
Sn7 Sn8 3.0120(8) 2_556
Sn7 Sn7 3.0991(12) 2_556
Sn8 Sn5 2.9968(8) 2_556
Sn8 Sn7 3.0121(8) 2_556
K1 O1 2.760(6) .
K1 O3 2.786(6) .
K1 O5 2.803(6) .
K1 O6 2.822(6) .
K1 O2 2.849(7) .
K1 O4 2.852(6) .
K1 N1 3.005(7) .
K1 N2 3.033(8) .
N1 C7 1.459(13) .
N1 C13 1.472(13) .
N1 C1 1.478(13) .
N2 C6 1.454(14) .
N2 C18 1.464(12) .
N2 C12 1.485(13) .
O1 C3 1.424(13) .
O1 C2 1.427(13) .
O2 C4 1.429(12) .
O2 C5 1.439(12) .
O3 C9 1.421(11) .
O3 C8 1.428(12) .
O4 C10 1.412(11) .
O4 C11 1.414(13) .
O5 C14 1.417(12) .
O5 C15 1.421(11) .
O6 C16 1.400(12) .
O6 C17 1.420(12) .
C1 C2 1.483(16) .
C3 C4 1.476(16) .
C5 C6 1.495(16) .
C7 C8 1.489(15) .
C9 C10 1.474(16) .
C11 C12 1.499(15) .
C13 C14 1.503(15) .
C15 C16 1.482(15) .
C17 C18 1.489(16) .
K2 O8 2.795(5) .
K2 O7 2.809(5) .
K2 O12 2.819(6) .
K2 O9 2.831(6) .
K2 O11 2.868(6) .
K2 O10 2.877(6) .
K2 N3 2.997(7) .
K2 N4 3.018(7) .
N3 C25 1.465(11) .
N3 C19 1.468(11) .
N3 C31 1.471(12) .
N4 C24 1.456(11) .
N4 C30 1.467(11) .
N4 C36 1.470(11) .
O7 C20 1.418(11) .
O7 C21 1.428(11) .
O8 C23 1.433(10) .
O8 C22 1.438(10) .
O9 C26 1.412(10) .
O9 C27 1.425(10) .
O10 C29 1.418(10) .
O10 C28 1.421(10) .
O11 C33 1.416(10) .
O11 C32 1.425(10) .
O12 C34 1.424(11) .
O12 C35 1.428(11) .
C19 C20 1.499(14) .
C21 C22 1.488(13) .
C23 C24 1.486(12) .
C25 C26 1.505(13) .
C27 C28 1.477(13) .
C29 C30 1.509(12) .
C31 C32 1.500(14) .
C33 C34 1.486(13) .
C35 C36 1.487(14) .
N5 C37 1.68(2) .
C37 C37 1.34(3) 5_655
C39 N7 1.16(2) .
C39 C39 1.45(3) 2_655

loop_
_geom_torsion_atom_site_label_1
_geom_torsion_atom_site_label_2
_geom_torsion_atom_site_label_3
_geom_torsion_atom_site_label_4
_geom_torsion
_geom_torsion_site_symmetry_1
_geom_torsion_site_symmetry_4
Sn2 Sn1 Sn2 Ni1 30.11(3) 2_556 .
Sn1 Sn1 Sn2 Ni1 65.34(3) 2_556 .
Sn4 Sn1 Sn2 Ni1 -30.72(2) . .
Sn3 Sn1 Sn2 Ni1 -63.82(2) . .
Ni1 Sn1 Sn2 Sn3 63.82(2) . .
Sn2 Sn1 Sn2 Sn3 93.93(2) 2_556 .
Sn1 Sn1 Sn2 Sn3 129.17(2) 2_556 .
Sn4 Sn1 Sn2 Sn3 33.11(2) . .
Ni1 Sn1 Sn2 Sn1 -65.34(3) . 2_556
Sn2 Sn1 Sn2 Sn1 -35.23(3) 2_556 2_556
Sn4 Sn1 Sn2 Sn1 -96.06(2) . 2_556
Sn3 Sn1 Sn2 Sn1 -129.17(2) . 2_556
Ni1 Sn1 Sn2 Sn4 -18.89(3) . 2_556
Sn2 Sn1 Sn2 Sn4 11.22(3) 2_556 2_556
Sn1 Sn1 Sn2 Sn4 46.455(17) 2_556 2_556
Sn4 Sn1 Sn2 Sn4 -49.60(3) . 2_556
Sn3 Sn1 Sn2 Sn4 -82.71(2) . 2_556
Sn1 Sn2 Sn3 Ni1 -62.69(3) . .
Sn1 Sn2 Sn3 Ni1 -18.21(3) 2_556 .
Sn4 Sn2 Sn3 Ni1 44.92(3) 2_556 .
Ni1 Sn2 Sn3 Sn4 25.75(3) . .
Sn1 Sn2 Sn3 Sn4 -36.94(2) . .
Sn1 Sn2 Sn3 Sn4 7.54(3) 2_556 .
Sn4 Sn2 Sn3 Sn4 70.67(2) 2_556 .
Ni1 Sn2 Sn3 Ge1 -33.72(3) . .
Sn1 Sn2 Sn3 Ge1 -96.41(2) . .
Sn1 Sn2 Sn3 Ge1 -51.93(3) 2_556 .
Sn4 Sn2 Sn3 Ge1 11.20(2) 2_556 .
Ni1 Sn2 Sn3 Sn1 62.69(3) . .
Sn1 Sn2 Sn3 Sn1 44.48(2) 2_556 .
Sn4 Sn2 Sn3 Sn1 107.61(2) 2_556 .
Sn2 Sn1 Sn3 Ni1 72.69(2) . .
Sn2 Sn1 Sn3 Ni1 -31.92(2) 2_556 .
Sn1 Sn1 Sn3 Ni1 29.49(2) 2_556 .
Sn4 Sn1 Sn3 Ni1 -67.23(2) . .
Ni1 Sn1 Sn3 Sn2 -72.69(2) . .
Sn2 Sn1 Sn3 Sn2 -104.61(2) 2_556 .
Sn1 Sn1 Sn3 Sn2 -43.20(2) 2_556 .
Sn4 Sn1 Sn3 Sn2 -139.92(2) . .
Ni1 Sn1 Sn3 Sn4 67.23(2) . .
Sn2 Sn1 Sn3 Sn4 139.92(2) . .
Sn2 Sn1 Sn3 Sn4 35.31(2) 2_556 .
Sn1 Sn1 Sn3 Sn4 96.72(3) 2_556 .
Ni1 Sn1 Sn3 Ge1 14.152(16) . .
Sn2 Sn1 Sn3 Ge1 86.84(2) . .
Sn2 Sn1 Sn3 Ge1 -17.77(2) 2_556 .
Sn1 Sn1 Sn3 Ge1 43.64(3) 2_556 .
Sn4 Sn1 Sn3 Ge1 -53.080(16) . .
Sn2 Sn3 Sn4 Ni1 -26.41(4) . .
Ge1 Sn3 Sn4 Ni1 53.21(4) . .
Sn1 Sn3 Sn4 Ni1 -61.47(4) . .
Ni1 Sn3 Sn4 Sn2 25.68(4) . 2_556
Sn2 Sn3 Sn4 Sn2 -0.73(3) . 2_556
Ge1 Sn3 Sn4 Sn2 78.89(3) . 2_556
Sn1 Sn3 Sn4 Sn2 -35.79(2) . 2_556
Ni1 Sn3 Sn4 Ge1 -53.21(4) . .
Sn2 Sn3 Sn4 Ge1 -79.62(3) . .
Sn1 Sn3 Sn4 Ge1 -114.68(3) . .
Ni1 Sn3 Sn4 Sn1 61.47(4) . .
Sn2 Sn3 Sn4 Sn1 35.06(2) . .
Ge1 Sn3 Sn4 Sn1 114.68(3) . .
Sn2 Sn1 Sn4 Ni1 32.77(2) . .
Sn2 Sn1 Sn4 Ni1 -71.99(2) 2_556 .
Sn1 Sn1 Sn4 Ni1 -28.85(2) 2_556 .
Sn3 Sn1 Sn4 Ni1 66.709(19) . .
Ni1 Sn1 Sn4 Sn3 -66.709(19) . .
Sn2 Sn1 Sn4 Sn3 -33.94(2) . .
Sn2 Sn1 Sn4 Sn3 -138.70(2) 2_556 .
Sn1 Sn1 Sn4 Sn3 -95.56(3) 2_556 .
Ni1 Sn1 Sn4 Sn2 71.99(2) . 2_556
Sn2 Sn1 Sn4 Sn2 104.77(2) . 2_556
Sn1 Sn1 Sn4 Sn2 43.14(2) 2_556 2_556
Sn3 Sn1 Sn4 Sn2 138.70(2) . 2_556
Ni1 Sn1 Sn4 Ge1 -13.804(16) . .
Sn2 Sn1 Sn4 Ge1 18.97(2) . .
Sn2 Sn1 Sn4 Ge1 -85.80(2) 2_556 .
Sn1 Sn1 Sn4 Ge1 -42.66(3) 2_556 .
Sn3 Sn1 Sn4 Ge1 52.905(16) . .
Sn2 Sn1 Ni1 Ge1 -106.79(2) . .
Sn2 Sn1 Ni1 Ge1 106.93(2) 2_556 .
Sn1 Sn1 Ni1 Ge1 180.0 2_556 .
Sn4 Sn1 Ni1 Ge1 35.07(3) . .
Sn3 Sn1 Ni1 Ge1 -35.97(3) . .
Sn2 Sn1 Ni1 Sn1 73.21(2) . 2_556
Sn2 Sn1 Ni1 Sn1 -73.07(2) 2_556 2_556
Sn4 Sn1 Ni1 Sn1 -144.93(3) . 2_556
Sn3 Sn1 Ni1 Sn1 144.03(3) . 2_556
Sn2 Sn1 Ni1 Sn3 120.25(4) . 2_556
Sn2 Sn1 Ni1 Sn3 -26.03(3) 2_556 2_556
Sn1 Sn1 Ni1 Sn3 47.04(4) 2_556 2_556
Sn4 Sn1 Ni1 Sn3 -97.89(3) . 2_556
Sn3 Sn1 Ni1 Sn3 -168.93(3) . 2_556
Sn2 Sn1 Ni1 Sn3 -70.819(19) . .
Sn2 Sn1 Ni1 Sn3 142.90(3) 2_556 .
Sn1 Sn1 Ni1 Sn3 -144.03(3) 2_556 .
Sn4 Sn1 Ni1 Sn3 71.04(2) . .
Sn2 Sn1 Ni1 Sn4 -141.86(3) . .
Sn2 Sn1 Ni1 Sn4 71.86(2) 2_556 .
Sn1 Sn1 Ni1 Sn4 144.93(3) 2_556 .
Sn3 Sn1 Ni1 Sn4 -71.04(2) . .
Sn2 Sn1 Ni1 Sn4 27.23(3) . 2_556
Sn2 Sn1 Ni1 Sn4 -119.05(4) 2_556 2_556
Sn1 Sn1 Ni1 Sn4 -45.98(4) 2_556 2_556
Sn4 Sn1 Ni1 Sn4 169.09(3) . 2_556
Sn3 Sn1 Ni1 Sn4 98.05(3) . 2_556
Sn2 Sn1 Ni1 Sn2 -146.28(3) 2_556 .
Sn1 Sn1 Ni1 Sn2 -73.21(2) 2_556 .
Sn4 Sn1 Ni1 Sn2 141.86(3) . .
Sn3 Sn1 Ni1 Sn2 70.819(19) . .
Sn2 Sn1 Ni1 Sn2 146.28(3) . 2_556
Sn1 Sn1 Ni1 Sn2 73.07(2) 2_556 2_556
Sn4 Sn1 Ni1 Sn2 -71.86(2) . 2_556
Sn3 Sn1 Ni1 Sn2 -142.90(3) . 2_556
Sn2 Sn3 Ni1 Ge1 -128.54(2) . .
Sn4 Sn3 Ni1 Ge1 81.14(2) . .
Sn1 Sn3 Ni1 Ge1 159.950(17) . .
Sn2 Sn3 Ni1 Sn1 71.51(3) . .
Sn4 Sn3 Ni1 Sn1 -78.81(2) . .
Ge1 Sn3 Ni1 Sn1 -159.950(17) . .
Sn2 Sn3 Ni1 Sn1 26.17(3) . 2_556
Sn4 Sn3 Ni1 Sn1 -124.14(5) . 2_556
Ge1 Sn3 Ni1 Sn1 154.71(3) . 2_556
Sn1 Sn3 Ni1 Sn1 -45.34(5) . 2_556
Sn2 Sn3 Ni1 Sn3 -128.55(2) . 2_556
Sn4 Sn3 Ni1 Sn3 81.14(2) . 2_556
Ge1 Sn3 Ni1 Sn3 0.0 . 2_556
Sn1 Sn3 Ni1 Sn3 159.943(17) . 2_556
Sn2 Sn3 Ni1 Sn4 150.31(4) . .
Ge1 Sn3 Ni1 Sn4 -81.14(2) . .
Sn1 Sn3 Ni1 Sn4 78.81(2) . .
Sn2 Sn3 Ni1 Sn4 -56.16(3) . 2_556
Sn4 Sn3 Ni1 Sn4 153.53(6) . 2_556
Ge1 Sn3 Ni1 Sn4 72.38(4) . 2_556
Sn1 Sn3 Ni1 Sn4 -127.67(5) . 2_556
Sn4 Sn3 Ni1 Sn2 -150.31(4) . .
Ge1 Sn3 Ni1 Sn2 128.54(2) . .
Sn1 Sn3 Ni1 Sn2 -71.51(3) . .
Sn2 Sn3 Ni1 Sn2 115.84(7) . 2_556
Sn4 Sn3 Ni1 Sn2 -34.47(4) . 2_556
Ge1 Sn3 Ni1 Sn2 -115.62(5) . 2_556
Sn1 Sn3 Ni1 Sn2 44.33(5) . 2_556
Sn3 Sn4 Ni1 Ge1 -81.18(2) . .
Sn2 Sn4 Ni1 Ge1 128.02(2) 2_556 .
Sn1 Sn4 Ni1 Ge1 -160.404(17) . .
Sn3 Sn4 Ni1 Sn1 79.22(2) . .
Sn2 Sn4 Ni1 Sn1 -71.58(3) 2_556 .
Ge1 Sn4 Ni1 Sn1 160.404(17) . .
Sn3 Sn4 Ni1 Sn1 123.64(5) . 2_556
Sn2 Sn4 Ni1 Sn1 -27.17(3) 2_556 2_556
Ge1 Sn4 Ni1 Sn1 -155.18(3) . 2_556
Sn1 Sn4 Ni1 Sn1 44.41(5) . 2_556
Sn3 Sn4 Ni1 Sn3 -153.58(6) . 2_556
Sn2 Sn4 Ni1 Sn3 55.62(3) 2_556 2_556
Ge1 Sn4 Ni1 Sn3 -72.40(4) . 2_556
Sn1 Sn4 Ni1 Sn3 127.19(4) . 2_556
Sn2 Sn4 Ni1 Sn3 -150.80(4) 2_556 .
Ge1 Sn4 Ni1 Sn3 81.18(2) . .
Sn1 Sn4 Ni1 Sn3 -79.22(2) . .
Sn3 Sn4 Ni1 Sn4 -81.18(2) . 2_556
Sn2 Sn4 Ni1 Sn4 128.02(2) 2_556 2_556
Ge1 Sn4 Ni1 Sn4 0.0 . 2_556
Sn1 Sn4 Ni1 Sn4 -160.404(17) . 2_556
Sn3 Sn4 Ni1 Sn2 34.32(4) . .
Sn2 Sn4 Ni1 Sn2 -116.49(7) 2_556 .
Ge1 Sn4 Ni1 Sn2 115.50(5) . .
Sn1 Sn4 Ni1 Sn2 -44.91(5) . .
Sn3 Sn4 Ni1 Sn2 150.80(4) . 2_556
Ge1 Sn4 Ni1 Sn2 -128.02(2) . 2_556
Sn1 Sn4 Ni1 Sn2 71.58(3) . 2_556
Sn3 Sn2 Ni1 Ge1 59.77(2) . .
Sn1 Sn2 Ni1 Ge1 141.883(19) . .
Sn1 Sn2 Ni1 Ge1 -141.915(19) 2_556 .
Sn4 Sn2 Ni1 Ge1 -60.48(2) 2_556 .
Sn3 Sn2 Ni1 Sn1 -82.11(2) . .
Sn1 Sn2 Ni1 Sn1 76.20(4) 2_556 .
Sn4 Sn2 Ni1 Sn1 157.64(3) 2_556 .
Sn3 Sn2 Ni1 Sn1 -158.31(3) . 2_556
Sn1 Sn2 Ni1 Sn1 -76.20(4) . 2_556
Sn4 Sn2 Ni1 Sn1 81.43(2) 2_556 2_556
Sn3 Sn2 Ni1 Sn3 154.85(7) . 2_556
Sn1 Sn2 Ni1 Sn3 -123.04(6) . 2_556
Sn1 Sn2 Ni1 Sn3 -46.84(5) 2_556 2_556
Sn4 Sn2 Ni1 Sn3 34.60(4) 2_556 2_556
Sn1 Sn2 Ni1 Sn3 82.11(2) . .
Sn1 Sn2 Ni1 Sn3 158.31(3) 2_556 .
Sn4 Sn2 Ni1 Sn3 -120.25(4) 2_556 .
Sn3 Sn2 Ni1 Sn4 -34.69(4) . .
Sn1 Sn2 Ni1 Sn4 47.42(4) . .
Sn1 Sn2 Ni1 Sn4 123.62(6) 2_556 .
Sn4 Sn2 Ni1 Sn4 -154.95(7) 2_556 .
Sn3 Sn2 Ni1 Sn4 120.25(4) . 2_556
Sn1 Sn2 Ni1 Sn4 -157.64(3) . 2_556
Sn1 Sn2 Ni1 Sn4 -81.43(2) 2_556 2_556
Sn3 Sn2 Ni1 Sn2 -120.23(2) . 2_556
Sn1 Sn2 Ni1 Sn2 -38.119(19) . 2_556
Sn1 Sn2 Ni1 Sn2 38.083(19) 2_556 2_556
Sn4 Sn2 Ni1 Sn2 119.52(2) 2_556 2_556
Sn1 Ni1 Ge1 Ni2 172(100) . .
Sn1 Ni1 Ge1 Ni2 -8(49) 2_556 .
Sn3 Ni1 Ge1 Ni2 -44(65) 2_556 .
Sn3 Ni1 Ge1 Ni2 136(49) . .
Sn4 Ni1 Ge1 Ni2 -154(65) . .
Sn4 Ni1 Ge1 Ni2 26(49) 2_556 .
Sn2 Ni1 Ge1 Ni2 82(49) . .
Sn2 Ni1 Ge1 Ni2 -98(65) 2_556 .
Sn1 Ni1 Ge1 Sn6 56.41(3) . 2_556
Sn1 Ni1 Ge1 Sn6 -123.59(3) 2_556 2_556
Sn3 Ni1 Ge1 Sn6 -159.048(16) 2_556 2_556
Sn3 Ni1 Ge1 Sn6 20.955(16) . 2_556
Sn4 Ni1 Ge1 Sn6 90.932(18) . 2_556
Sn4 Ni1 Ge1 Sn6 -89.068(18) 2_556 2_556
Sn2 Ni1 Ge1 Sn6 -33.498(18) . 2_556
Sn2 Ni1 Ge1 Sn6 146.504(18) 2_556 2_556
Sn1 Ni1 Ge1 Sn6 -123.59(3) . .
Sn1 Ni1 Ge1 Sn6 56.41(3) 2_556 .
Sn3 Ni1 Ge1 Sn6 20.951(16) 2_556 .
Sn3 Ni1 Ge1 Sn6 -159.045(16) . .
Sn4 Ni1 Ge1 Sn6 -89.069(18) . .
Sn4 Ni1 Ge1 Sn6 90.931(18) 2_556 .
Sn2 Ni1 Ge1 Sn6 146.501(18) . .
Sn2 Ni1 Ge1 Sn6 -33.497(18) 2_556 .
Sn1 Ni1 Ge1 Sn5 126.83(3) . 2_556
Sn1 Ni1 Ge1 Sn5 -53.17(3) 2_556 2_556
Sn3 Ni1 Ge1 Sn5 -88.632(18) 2_556 2_556
Sn3 Ni1 Ge1 Sn5 91.371(18) . 2_556
Sn4 Ni1 Ge1 Sn5 161.347(17) . 2_556
Sn4 Ni1 Ge1 Sn5 -18.653(17) 2_556 2_556
Sn2 Ni1 Ge1 Sn5 36.917(19) . 2_556
Sn2 Ni1 Ge1 Sn5 -143.081(19) 2_556 2_556
Sn1 Ni1 Ge1 Sn5 -53.17(3) . .
Sn1 Ni1 Ge1 Sn5 126.83(3) 2_556 .
Sn3 Ni1 Ge1 Sn5 91.368(18) 2_556 .
Sn3 Ni1 Ge1 Sn5 -88.629(18) . .
Sn4 Ni1 Ge1 Sn5 -18.653(17) . .
Sn4 Ni1 Ge1 Sn5 161.347(17) 2_556 .
Sn2 Ni1 Ge1 Sn5 -143.083(19) . .
Sn2 Ni1 Ge1 Sn5 36.919(19) 2_556 .
Sn1 Ni1 Ge1 Sn3 -144.54(3) . 2_556
Sn1 Ni1 Ge1 Sn3 35.46(3) 2_556 2_556
Sn3 Ni1 Ge1 Sn3 180.0 . 2_556
Sn4 Ni1 Ge1 Sn3 -110.020(18) . 2_556
Sn4 Ni1 Ge1 Sn3 69.980(18) 2_556 2_556
Sn2 Ni1 Ge1 Sn3 125.550(18) . 2_556
Sn2 Ni1 Ge1 Sn3 -54.448(18) 2_556 2_556
Sn1 Ni1 Ge1 Sn3 35.46(3) . .
Sn1 Ni1 Ge1 Sn3 -144.54(3) 2_556 .
Sn3 Ni1 Ge1 Sn3 180.0 2_556 .
Sn4 Ni1 Ge1 Sn3 69.976(18) . .
Sn4 Ni1 Ge1 Sn3 -110.024(18) 2_556 .
Sn2 Ni1 Ge1 Sn3 -54.454(18) . .
Sn2 Ni1 Ge1 Sn3 125.548(18) 2_556 .
Sn1 Ni1 Ge1 Sn4 -34.52(3) . .
Sn1 Ni1 Ge1 Sn4 145.48(3) 2_556 .
Sn3 Ni1 Ge1 Sn4 110.020(18) 2_556 .
Sn3 Ni1 Ge1 Sn4 -69.976(18) . .
Sn4 Ni1 Ge1 Sn4 180.0 2_556 .
Sn2 Ni1 Ge1 Sn4 -124.430(19) . .
Sn2 Ni1 Ge1 Sn4 55.572(19) 2_556 .
Sn1 Ni1 Ge1 Sn4 145.48(3) . 2_556
Sn1 Ni1 Ge1 Sn4 -34.52(3) 2_556 2_556
Sn3 Ni1 Ge1 Sn4 -69.980(18) 2_556 2_556
Sn3 Ni1 Ge1 Sn4 110.024(17) . 2_556
Sn4 Ni1 Ge1 Sn4 180.0 . 2_556
Sn2 Ni1 Ge1 Sn4 55.570(19) . 2_556
Sn2 Ni1 Ge1 Sn4 -124.428(19) 2_556 2_556
Sn2 Sn3 Ge1 Ni1 41.706(13) . .
Sn4 Sn3 Ge1 Ni1 -69.621(17) . .
Sn1 Sn3 Ge1 Ni1 -15.824(12) . .
Ni1 Sn3 Ge1 Ni2 180.0 . .
Sn2 Sn3 Ge1 Ni2 -138.294(13) . .
Sn4 Sn3 Ge1 Ni2 110.379(17) . .
Sn1 Sn3 Ge1 Ni2 164.176(12) . .
Ni1 Sn3 Ge1 Sn6 -160.676(15) . 2_556
Sn2 Sn3 Ge1 Sn6 -118.97(2) . 2_556
Sn4 Sn3 Ge1 Sn6 129.70(2) . 2_556
Sn1 Sn3 Ge1 Sn6 -176.50(2) . 2_556
Ni1 Sn3 Ge1 Sn6 93.09(12) . .
Sn2 Sn3 Ge1 Sn6 134.80(12) . .
Sn4 Sn3 Ge1 Sn6 23.47(12) . .
Sn1 Sn3 Ge1 Sn6 77.27(12) . .
Ni1 Sn3 Ge1 Sn5 -117.55(2) . 2_556
Sn2 Sn3 Ge1 Sn5 -75.84(3) . 2_556
Sn4 Sn3 Ge1 Sn5 172.83(3) . 2_556
Sn1 Sn3 Ge1 Sn5 -133.37(3) . 2_556
Ni1 Sn3 Ge1 Sn5 118.69(2) . .
Sn2 Sn3 Ge1 Sn5 160.40(3) . .
Sn4 Sn3 Ge1 Sn5 49.07(2) . .
Sn1 Sn3 Ge1 Sn5 102.86(3) . .
Ni1 Sn3 Ge1 Sn3 0.0 . 2_556
Sn2 Sn3 Ge1 Sn3 41.709(13) . 2_556
Sn4 Sn3 Ge1 Sn3 -69.618(17) . 2_556
Sn1 Sn3 Ge1 Sn3 -15.821(12) . 2_556
Ni1 Sn3 Ge1 Sn4 69.621(17) . .
Sn2 Sn3 Ge1 Sn4 111.33(2) . .
Sn1 Sn3 Ge1 Sn4 53.80(2) . .
Ni1 Sn3 Ge1 Sn4 -52.696(18) . 2_556
Sn2 Sn3 Ge1 Sn4 -10.99(2) . 2_556
Sn4 Sn3 Ge1 Sn4 -122.32(3) . 2_556
Sn1 Sn3 Ge1 Sn4 -68.52(2) . 2_556
Sn3 Sn4 Ge1 Ni1 69.354(17) . .
Sn2 Sn4 Ge1 Ni1 -41.723(13) 2_556 .
Sn1 Sn4 Ge1 Ni1 15.467(12) . .
Ni1 Sn4 Ge1 Ni2 180.0 . .
Sn3 Sn4 Ge1 Ni2 -110.646(17) . .
Sn2 Sn4 Ge1 Ni2 138.277(13) 2_556 .
Sn1 Sn4 Ge1 Ni2 -164.533(12) . .
Ni1 Sn4 Ge1 Sn6 -117.11(2) . 2_556
Sn3 Sn4 Ge1 Sn6 -47.75(2) . 2_556
Sn2 Sn4 Ge1 Sn6 -158.83(3) 2_556 2_556
Sn1 Sn4 Ge1 Sn6 -101.64(3) . 2_556
Ni1 Sn4 Ge1 Sn6 117.89(2) . .
Sn3 Sn4 Ge1 Sn6 -172.76(3) . .
Sn2 Sn4 Ge1 Sn6 76.17(3) 2_556 .
Sn1 Sn4 Ge1 Sn6 133.36(3) . .
Ni1 Sn4 Ge1 Sn5 -95.33(14) . 2_556
Sn3 Sn4 Ge1 Sn5 -25.98(13) . 2_556
Sn2 Sn4 Ge1 Sn5 -137.05(14) 2_556 2_556
Sn1 Sn4 Ge1 Sn5 -79.86(14) . 2_556
Ni1 Sn4 Ge1 Sn5 162.915(16) . .
Sn3 Sn4 Ge1 Sn5 -127.73(2) . .
Sn2 Sn4 Ge1 Sn5 121.19(2) 2_556 .
Sn1 Sn4 Ge1 Sn5 178.38(2) . .
Ni1 Sn4 Ge1 Sn3 52.565(18) . 2_556
Sn3 Sn4 Ge1 Sn3 121.92(3) . 2_556
Sn2 Sn4 Ge1 Sn3 10.84(2) 2_556 2_556
Sn1 Sn4 Ge1 Sn3 68.03(2) . 2_556
Ni1 Sn4 Ge1 Sn3 -69.354(17) . .
Sn2 Sn4 Ge1 Sn3 -111.08(2) 2_556 .
Sn1 Sn4 Ge1 Sn3 -53.89(2) . .
Ni1 Sn4 Ge1 Sn4 0.0 . 2_556
Sn3 Sn4 Ge1 Sn4 69.354(17) . 2_556
Sn2 Sn4 Ge1 Sn4 -41.723(13) 2_556 2_556
Sn1 Sn4 Ge1 Sn4 15.467(12) . 2_556
Ni1 Ge1 Ni2 Sn5 -45(62) . 2_556
Sn6 Ge1 Ni2 Sn5 70.415(18) 2_556 2_556
Sn6 Ge1 Ni2 Sn5 -109.584(18) . 2_556
Sn5 Ge1 Ni2 Sn5 180.0 . 2_556
Sn3 Ge1 Ni2 Sn5 -88.632(18) 2_556 2_556
Sn3 Ge1 Ni2 Sn5 91.371(18) . 2_556
Sn4 Ge1 Ni2 Sn5 161.347(17) . 2_556
Sn4 Ge1 Ni2 Sn5 -18.653(17) 2_556 2_556
Ni1 Ge1 Ni2 Sn5 135(76) . .
Sn6 Ge1 Ni2 Sn5 -109.584(18) 2_556 .
Sn6 Ge1 Ni2 Sn5 70.416(18) . .
Sn5 Ge1 Ni2 Sn5 180.0 2_556 .
Sn3 Ge1 Ni2 Sn5 91.368(18) 2_556 .
Sn3 Ge1 Ni2 Sn5 -88.629(18) . .
Sn4 Ge1 Ni2 Sn5 -18.653(17) . .
Sn4 Ge1 Ni2 Sn5 161.347(17) 2_556 .
Ni1 Ge1 Ni2 Sn7 -79(58) . 2_556
Sn6 Ge1 Ni2 Sn7 35.87(2) 2_556 2_556
Sn6 Ge1 Ni2 Sn7 -144.13(2) . 2_556
Sn5 Ge1 Ni2 Sn7 -34.54(2) 2_556 2_556
Sn5 Ge1 Ni2 Sn7 145.46(2) . 2_556
Sn3 Ge1 Ni2 Sn7 -123.17(2) 2_556 2_556
Sn3 Ge1 Ni2 Sn7 56.83(2) . 2_556
Sn4 Ge1 Ni2 Sn7 126.80(2) . 2_556
Sn4 Ge1 Ni2 Sn7 -53.20(2) 2_556 2_556
Ni1 Ge1 Ni2 Sn7 101(71) . .
Sn6 Ge1 Ni2 Sn7 -144.12(2) 2_556 .
Sn6 Ge1 Ni2 Sn7 35.88(2) . .
Sn5 Ge1 Ni2 Sn7 145.46(2) 2_556 .
Sn5 Ge1 Ni2 Sn7 -34.54(2) . .
Sn3 Ge1 Ni2 Sn7 56.83(2) 2_556 .
Sn3 Ge1 Ni2 Sn7 -123.17(2) . .
Sn4 Ge1 Ni2 Sn7 -53.19(2) . .
Sn4 Ge1 Ni2 Sn7 126.81(2) 2_556 .
Ni1 Ge1 Ni2 Sn6 -115(57) . 2_556
Sn6 Ge1 Ni2 Sn6 180.0 . 2_556
Sn5 Ge1 Ni2 Sn6 -70.415(18) 2_556 2_556
Sn5 Ge1 Ni2 Sn6 109.584(18) . 2_556
Sn3 Ge1 Ni2 Sn6 -159.048(16) 2_556 2_556
Sn3 Ge1 Ni2 Sn6 20.955(16) . 2_556
Sn4 Ge1 Ni2 Sn6 90.932(18) . 2_556
Sn4 Ge1 Ni2 Sn6 -89.068(18) 2_556 2_556
Ni1 Ge1 Ni2 Sn6 65(71) . .
Sn6 Ge1 Ni2 Sn6 180.0 2_556 .
Sn5 Ge1 Ni2 Sn6 109.584(18) 2_556 .
Sn5 Ge1 Ni2 Sn6 -70.416(18) . .
Sn3 Ge1 Ni2 Sn6 20.951(16) 2_556 .
Sn3 Ge1 Ni2 Sn6 -159.045(16) . .
Sn4 Ge1 Ni2 Sn6 -89.069(18) . .
Sn4 Ge1 Ni2 Sn6 90.931(18) 2_556 .
Ni1 Ge1 Ni2 Sn8 -169(100) . 2_556
Sn6 Ge1 Ni2 Sn8 -53.946(18) 2_556 2_556
Sn6 Ge1 Ni2 Sn8 126.055(18) . 2_556
Sn5 Ge1 Ni2 Sn8 -124.362(19) 2_556 2_556
Sn5 Ge1 Ni2 Sn8 55.638(19) . 2_556
Sn3 Ge1 Ni2 Sn8 147.006(18) 2_556 2_556
Sn3 Ge1 Ni2 Sn8 -32.991(18) . 2_556
Sn4 Ge1 Ni2 Sn8 36.985(18) . 2_556
Sn4 Ge1 Ni2 Sn8 -143.015(18) 2_556 2_556
Ni1 Ge1 Ni2 Sn8 11(59) . .
Sn6 Ge1 Ni2 Sn8 126.053(18) 2_556 .
Sn6 Ge1 Ni2 Sn8 -53.946(18) . .
Sn5 Ge1 Ni2 Sn8 55.637(19) 2_556 .
Sn5 Ge1 Ni2 Sn8 -124.363(19) . .
Sn3 Ge1 Ni2 Sn8 -32.995(18) 2_556 .
Sn3 Ge1 Ni2 Sn8 147.008(18) . .
Sn4 Ge1 Ni2 Sn8 -143.016(18) . .
Sn4 Ge1 Ni2 Sn8 36.984(18) 2_556 .
Ge1 Ni2 Sn5 Sn6 -79.97(2) . .
Sn5 Ni2 Sn5 Sn6 -79.97(2) 2_556 .
Sn7 Ni2 Sn5 Sn6 126.03(5) 2_556 .
Sn7 Ni2 Sn5 Sn6 79.78(2) . .
Sn6 Ni2 Sn5 Sn6 -151.28(6) 2_556 .
Sn8 Ni2 Sn5 Sn6 152.26(4) 2_556 .
Sn8 Ni2 Sn5 Sn6 34.97(4) . .
Ge1 Ni2 Sn5 Sn8 127.77(2) . 2_556
Sn5 Ni2 Sn5 Sn8 127.77(2) 2_556 2_556
Sn7 Ni2 Sn5 Sn8 -26.23(3) 2_556 2_556
Sn7 Ni2 Sn5 Sn8 -72.48(3) . 2_556
Sn6 Ni2 Sn5 Sn8 56.47(3) 2_556 2_556
Sn6 Ni2 Sn5 Sn8 -152.26(4) . 2_556
Sn8 Ni2 Sn5 Sn8 -117.29(7) . 2_556
Sn5 Ni2 Sn5 Ge1 -0.001(2) 2_556 .
Sn7 Ni2 Sn5 Ge1 -154.00(3) 2_556 .
Sn7 Ni2 Sn5 Ge1 159.743(16) . .
Sn6 Ni2 Sn5 Ge1 -71.31(4) 2_556 .
Sn6 Ni2 Sn5 Ge1 79.97(2) . .
Sn8 Ni2 Sn5 Ge1 -127.77(2) 2_556 .
Sn8 Ni2 Sn5 Ge1 114.93(5) . .
Ge1 Ni2 Sn5 Sn7 -159.743(16) . .
Sn5 Ni2 Sn5 Sn7 -159.743(17) 2_556 .
Sn7 Ni2 Sn5 Sn7 46.26(5) 2_556 .
Sn6 Ni2 Sn5 Sn7 128.95(4) 2_556 .
Sn6 Ni2 Sn5 Sn7 -79.78(2) . .
Sn8 Ni2 Sn5 Sn7 72.48(3) 2_556 .
Sn8 Ni2 Sn5 Sn7 -44.81(5) . .
Ni1 Ge1 Sn5 Ni2 180.0 . .
Sn6 Ge1 Sn5 Ni2 53.418(19) 2_556 .
Sn6 Ge1 Sn5 Ni2 -70.113(17) . .
Sn5 Ge1 Sn5 Ni2 0.0 2_556 .
Sn3 Ge1 Sn5 Ni2 -117.63(2) 2_556 .
Sn3 Ge1 Sn5 Ni2 118.77(2) . .
Sn4 Ge1 Sn5 Ni2 162.898(16) . .
Sn4 Ge1 Sn5 Ni2 -94.69(14) 2_556 .
Ni1 Ge1 Sn5 Sn6 -109.887(17) . .
Ni2 Ge1 Sn5 Sn6 70.113(17) . .
Sn6 Ge1 Sn5 Sn6 123.53(3) 2_556 .
Sn5 Ge1 Sn5 Sn6 70.113(17) 2_556 .
Sn3 Ge1 Sn5 Sn6 -47.52(2) 2_556 .
Sn3 Ge1 Sn5 Sn6 -171.12(3) . .
Sn4 Ge1 Sn5 Sn6 -126.99(2) . .
Sn4 Ge1 Sn5 Sn6 -24.58(13) 2_556 .
Ni1 Ge1 Sn5 Sn8 138.058(13) . 2_556
Ni2 Ge1 Sn5 Sn8 -41.942(13) . 2_556
Sn6 Ge1 Sn5 Sn8 11.48(2) 2_556 2_556
Sn6 Ge1 Sn5 Sn8 -112.05(2) . 2_556
Sn5 Ge1 Sn5 Sn8 -41.941(14) 2_556 2_556
Sn3 Ge1 Sn5 Sn8 -159.58(3) 2_556 2_556
Sn3 Ge1 Sn5 Sn8 76.83(3) . 2_556
Sn4 Ge1 Sn5 Sn8 120.96(2) . 2_556
Sn4 Ge1 Sn5 Sn8 -136.63(14) 2_556 2_556
Ni1 Ge1 Sn5 Sn7 -163.758(12) . .
Ni2 Ge1 Sn5 Sn7 16.242(12) . .
Sn6 Ge1 Sn5 Sn7 69.66(2) 2_556 .
Sn6 Ge1 Sn5 Sn7 -53.87(2) . .
Sn5 Ge1 Sn5 Sn7 16.242(12) 2_556 .
Sn3 Ge1 Sn5 Sn7 -101.39(3) 2_556 .
Sn3 Ge1 Sn5 Sn7 135.01(3) . .
Sn4 Ge1 Sn5 Sn7 179.14(2) . .
Sn4 Ge1 Sn5 Sn7 -78.45(14) 2_556 .
Ge1 Ni2 Sn6 Sn5 81.26(2) . .
Sn5 Ni2 Sn6 Sn5 153.21(6) 2_556 .
Sn7 Ni2 Sn6 Sn5 -125.78(5) 2_556 .
Sn7 Ni2 Sn6 Sn5 -77.91(2) . .
Sn6 Ni2 Sn6 Sn5 81.26(2) 2_556 .
Sn8 Ni2 Sn6 Sn5 -33.19(4) 2_556 .
Sn8 Ni2 Sn6 Sn5 -149.85(4) . .
Ge1 Ni2 Sn6 Sn8 -128.89(2) . .
Sn5 Ni2 Sn6 Sn8 -56.94(3) 2_556 .
Sn5 Ni2 Sn6 Sn8 149.85(4) . .
Sn7 Ni2 Sn6 Sn8 24.08(3) 2_556 .
Sn7 Ni2 Sn6 Sn8 71.94(3) . .
Sn6 Ni2 Sn6 Sn8 -128.89(2) 2_556 .
Sn8 Ni2 Sn6 Sn8 116.66(7) 2_556 .
Sn5 Ni2 Sn6 Ge1 71.95(4) 2_556 .
Sn5 Ni2 Sn6 Ge1 -81.26(2) . .
Sn7 Ni2 Sn6 Ge1 152.97(3) 2_556 .
Sn7 Ni2 Sn6 Ge1 -159.168(16) . .
Sn6 Ni2 Sn6 Ge1 0.001(1) 2_556 .
Sn8 Ni2 Sn6 Ge1 -114.45(5) 2_556 .
Sn8 Ni2 Sn6 Ge1 128.89(2) . .
Ge1 Ni2 Sn6 Sn7 159.168(16) . .
Sn5 Ni2 Sn6 Sn7 -128.88(4) 2_556 .
Sn5 Ni2 Sn6 Sn7 77.91(2) . .
Sn7 Ni2 Sn6 Sn7 -47.86(5) 2_556 .
Sn6 Ni2 Sn6 Sn7 159.170(16) 2_556 .
Sn8 Ni2 Sn6 Sn7 44.72(5) 2_556 .
Sn8 Ni2 Sn6 Sn7 -71.94(3) . .
Sn8 Sn5 Sn6 Ni2 24.58(4) 2_556 .
Ge1 Sn5 Sn6 Ni2 -53.80(4) . .
Sn7 Sn5 Sn6 Ni2 62.20(4) . .
Ni2 Sn5 Sn6 Sn8 -26.55(4) . .
Sn8 Sn5 Sn6 Sn8 -1.97(3) 2_556 .
Ge1 Sn5 Sn6 Sn8 -80.35(3) . .
Sn7 Sn5 Sn6 Sn8 35.65(2) . .
Ni2 Sn5 Sn6 Ge1 53.80(4) . .
Sn8 Sn5 Sn6 Ge1 78.38(3) 2_556 .
Sn7 Sn5 Sn6 Ge1 116.01(3) . .
Ni2 Sn5 Sn6 Sn7 -62.20(4) . .
Sn8 Sn5 Sn6 Sn7 -37.62(2) 2_556 .
Ge1 Sn5 Sn6 Sn7 -116.01(3) . .
Ni1 Ge1 Sn6 Ni2 180.0 . .
Sn6 Ge1 Sn6 Ni2 0.0 2_556 .
Sn5 Ge1 Sn6 Ni2 -52.822(18) 2_556 .
Sn5 Ge1 Sn6 Ni2 68.919(17) . .
Sn3 Ge1 Sn6 Ni2 -160.851(15) 2_556 .
Sn3 Ge1 Sn6 Ni2 98.10(12) . .
Sn4 Ge1 Sn6 Ni2 118.62(2) . .
Sn4 Ge1 Sn6 Ni2 -117.86(2) 2_556 .
Ni1 Ge1 Sn6 Sn5 111.081(17) . .
Ni2 Ge1 Sn6 Sn5 -68.919(17) . .
Sn6 Ge1 Sn6 Sn5 -68.919(17) 2_556 .
Sn5 Ge1 Sn6 Sn5 -121.74(3) 2_556 .
Sn3 Ge1 Sn6 Sn5 130.23(2) 2_556 .
Sn3 Ge1 Sn6 Sn5 29.18(12) . .
Sn4 Ge1 Sn6 Sn5 49.70(2) . .
Sn4 Ge1 Sn6 Sn5 173.22(3) 2_556 .
Ni1 Ge1 Sn6 Sn8 -138.739(13) . .
Ni2 Ge1 Sn6 Sn8 41.261(13) . .
Sn6 Ge1 Sn6 Sn8 41.260(13) 2_556 .
Sn5 Ge1 Sn6 Sn8 -11.56(2) 2_556 .
Sn5 Ge1 Sn6 Sn8 110.18(2) . .
Sn3 Ge1 Sn6 Sn8 -119.59(2) 2_556 .
Sn3 Ge1 Sn6 Sn8 139.36(12) . .
Sn4 Ge1 Sn6 Sn8 159.88(3) . .
Sn4 Ge1 Sn6 Sn8 -76.60(3) 2_556 .
Ni1 Ge1 Sn6 Sn7 163.516(11) . .
Ni2 Ge1 Sn6 Sn7 -16.484(11) . .
Sn6 Ge1 Sn6 Sn7 -16.485(11) 2_556 .
Sn5 Ge1 Sn6 Sn7 -69.31(2) 2_556 .
Sn5 Ge1 Sn6 Sn7 52.43(2) . .
Sn3 Ge1 Sn6 Sn7 -177.34(2) 2_556 .
Sn3 Ge1 Sn6 Sn7 81.62(12) . .
Sn4 Ge1 Sn6 Sn7 102.13(3) . .
Sn4 Ge1 Sn6 Sn7 -134.34(3) 2_556 .
Ge1 Ni2 Sn7 Sn8 -106.96(2) . .
Sn5 Ni2 Sn7 Sn8 26.20(3) 2_556 .
Sn5 Ni2 Sn7 Sn8 -142.15(3) . .
Sn7 Ni2 Sn7 Sn8 73.04(2) 2_556 .
Sn6 Ni2 Sn7 Sn8 121.94(4) 2_556 .
Sn6 Ni2 Sn7 Sn8 -70.834(19) . .
Sn8 Ni2 Sn7 Sn8 145.81(3) 2_556 .
Ge1 Ni2 Sn7 Sn8 107.22(2) . 2_556
Sn5 Ni2 Sn7 Sn8 -119.62(4) 2_556 2_556
Sn5 Ni2 Sn7 Sn8 72.04(2) . 2_556
Sn7 Ni2 Sn7 Sn8 -72.77(2) 2_556 2_556
Sn6 Ni2 Sn7 Sn8 -23.87(3) 2_556 2_556
Sn6 Ni2 Sn7 Sn8 143.35(3) . 2_556
Sn8 Ni2 Sn7 Sn8 -145.81(3) . 2_556
Ge1 Ni2 Sn7 Sn7 180.0 . 2_556
Sn5 Ni2 Sn7 Sn7 -46.84(4) 2_556 2_556
Sn5 Ni2 Sn7 Sn7 144.81(3) . 2_556
Sn6 Ni2 Sn7 Sn7 48.90(4) 2_556 2_556
Sn6 Ni2 Sn7 Sn7 -143.87(2) . 2_556
Sn8 Ni2 Sn7 Sn7 72.77(2) 2_556 2_556
Sn8 Ni2 Sn7 Sn7 -73.04(2) . 2_556
Ge1 Ni2 Sn7 Sn5 35.18(3) . .
Sn5 Ni2 Sn7 Sn5 168.34(4) 2_556 .
Sn7 Ni2 Sn7 Sn5 -144.81(3) 2_556 .
Sn6 Ni2 Sn7 Sn5 -95.91(3) 2_556 .
Sn6 Ni2 Sn7 Sn5 71.31(2) . .
Sn8 Ni2 Sn7 Sn5 -72.04(2) 2_556 .
Sn8 Ni2 Sn7 Sn5 142.15(3) . .
Ge1 Ni2 Sn7 Sn6 -36.13(2) . .
Sn5 Ni2 Sn7 Sn6 97.03(3) 2_556 .
Sn5 Ni2 Sn7 Sn6 -71.31(2) . .
Sn7 Ni2 Sn7 Sn6 143.87(2) 2_556 .
Sn6 Ni2 Sn7 Sn6 -167.22(4) 2_556 .
Sn8 Ni2 Sn7 Sn6 -143.35(3) 2_556 .
Sn8 Ni2 Sn7 Sn6 70.834(19) . .
Sn6 Sn5 Sn7 Ni2 -66.258(19) . .
Sn8 Sn5 Sn7 Ni2 71.08(2) 2_556 .
Ge1 Sn5 Sn7 Ni2 -14.381(16) . .
Ni2 Sn5 Sn7 Sn8 32.03(2) . .
Sn6 Sn5 Sn7 Sn8 -34.23(2) . .
Sn8 Sn5 Sn7 Sn8 103.12(2) 2_556 .
Ge1 Sn5 Sn7 Sn8 17.65(2) . .
Ni2 Sn5 Sn7 Sn8 -71.08(2) . 2_556
Sn6 Sn5 Sn7 Sn8 -137.34(2) . 2_556
Ge1 Sn5 Sn7 Sn8 -85.46(2) . 2_556
Ni2 Sn5 Sn7 Sn7 -28.36(2) . 2_556
Sn6 Sn5 Sn7 Sn7 -94.62(2) . 2_556
Sn8 Sn5 Sn7 Sn7 42.72(2) 2_556 2_556
Ge1 Sn5 Sn7 Sn7 -42.74(3) . 2_556
Ni2 Sn5 Sn7 Sn6 66.258(19) . .
Sn8 Sn5 Sn7 Sn6 137.34(2) 2_556 .
Ge1 Sn5 Sn7 Sn6 51.877(16) . .
Sn5 Sn6 Sn7 Ni2 67.06(2) . .
Sn8 Sn6 Sn7 Ni2 -72.00(2) . .
Ge1 Sn6 Sn7 Ni2 14.802(17) . .
Ni2 Sn6 Sn7 Sn8 72.00(2) . .
Sn5 Sn6 Sn7 Sn8 139.06(2) . .
Ge1 Sn6 Sn7 Sn8 86.81(2) . .
Ni2 Sn6 Sn7 Sn8 -31.02(2) . 2_556
Sn5 Sn6 Sn7 Sn8 36.04(2) . 2_556
Sn8 Sn6 Sn7 Sn8 -103.03(2) . 2_556
Ge1 Sn6 Sn7 Sn8 -16.22(2) . 2_556
Ni2 Sn6 Sn7 Sn7 29.01(2) . 2_556
Sn5 Sn6 Sn7 Sn7 96.07(2) . 2_556
Sn8 Sn6 Sn7 Sn7 -43.00(2) . 2_556
Ge1 Sn6 Sn7 Sn7 43.81(2) . 2_556
Ni2 Sn6 Sn7 Sn5 -67.06(2) . .
Sn8 Sn6 Sn7 Sn5 -139.06(2) . .
Ge1 Sn6 Sn7 Sn5 -52.259(17) . .
Ge1 Ni2 Sn8 Sn6 58.56(2) . .
Sn5 Ni2 Sn8 Sn6 118.97(4) 2_556 .
Sn5 Ni2 Sn8 Sn6 -35.35(4) . .
Sn7 Ni2 Sn8 Sn6 -160.60(3) 2_556 .
Sn7 Ni2 Sn8 Sn6 -82.22(2) . .
Sn6 Ni2 Sn8 Sn6 152.32(7) 2_556 .
Sn8 Ni2 Sn8 Sn6 -121.45(2) 2_556 .
Ge1 Ni2 Sn8 Sn5 -60.42(2) . 2_556
Sn5 Ni2 Sn8 Sn5 -154.32(7) . 2_556
Sn7 Ni2 Sn8 Sn5 80.43(2) 2_556 2_556
Sn7 Ni2 Sn8 Sn5 158.81(3) . 2_556
Sn6 Ni2 Sn8 Sn5 33.34(4) 2_556 2_556
Sn6 Ni2 Sn8 Sn5 -118.97(4) . 2_556
Sn8 Ni2 Sn8 Sn5 119.58(2) 2_556 2_556
Ge1 Ni2 Sn8 Sn7 140.776(18) . .
Sn5 Ni2 Sn8 Sn7 -158.81(3) 2_556 .
Sn5 Ni2 Sn8 Sn7 46.87(4) . .
Sn7 Ni2 Sn8 Sn7 -78.38(4) 2_556 .
Sn6 Ni2 Sn8 Sn7 -125.47(6) 2_556 .
Sn6 Ni2 Sn8 Sn7 82.22(2) . .
Sn8 Ni2 Sn8 Sn7 -39.225(18) 2_556 .
Ge1 Ni2 Sn8 Sn7 -140.843(18) . 2_556
Sn5 Ni2 Sn8 Sn7 -80.43(2) 2_556 2_556
Sn5 Ni2 Sn8 Sn7 125.25(6) . 2_556
Sn7 Ni2 Sn8 Sn7 78.38(4) . 2_556
Sn6 Ni2 Sn8 Sn7 -47.08(5) 2_556 2_556
Sn6 Ni2 Sn8 Sn7 160.60(3) . 2_556
Sn8 Ni2 Sn8 Sn7 39.156(18) 2_556 2_556
Sn5 Sn6 Sn8 Ni2 25.84(3) . .
Ge1 Sn6 Sn8 Ni2 -33.79(3) . .
Sn7 Sn6 Sn8 Ni2 62.97(3) . .
Ni2 Sn6 Sn8 Sn5 45.54(3) . 2_556
Sn5 Sn6 Sn8 Sn5 71.38(2) . 2_556
Ge1 Sn6 Sn8 Sn5 11.75(2) . 2_556
Sn7 Sn6 Sn8 Sn5 108.51(2) . 2_556
Ni2 Sn6 Sn8 Sn7 -62.97(3) . .
Sn5 Sn6 Sn8 Sn7 -37.13(2) . .
Ge1 Sn6 Sn8 Sn7 -96.76(2) . .
Ni2 Sn6 Sn8 Sn7 -16.48(3) . 2_556
Sn5 Sn6 Sn8 Sn7 9.36(3) . 2_556
Ge1 Sn6 Sn8 Sn7 -50.27(3) . 2_556
Sn7 Sn6 Sn8 Sn7 46.49(2) . 2_556
Sn8 Sn7 Sn8 Ni2 29.80(3) 2_556 .
Sn7 Sn7 Sn8 Ni2 64.65(3) 2_556 .
Sn5 Sn7 Sn8 Ni2 -30.22(2) . .
Sn6 Sn7 Sn8 Ni2 -63.78(2) . .
Ni2 Sn7 Sn8 Sn6 63.78(2) . .
Sn8 Sn7 Sn8 Sn6 93.58(2) 2_556 .
Sn7 Sn7 Sn8 Sn6 128.43(2) 2_556 .
Sn5 Sn7 Sn8 Sn6 33.56(2) . .
Ni2 Sn7 Sn8 Sn5 -17.92(3) . 2_556
Sn8 Sn7 Sn8 Sn5 11.88(3) 2_556 2_556
Sn7 Sn7 Sn8 Sn5 46.726(17) 2_556 2_556
Sn5 Sn7 Sn8 Sn5 -48.14(3) . 2_556
Sn6 Sn7 Sn8 Sn5 -81.70(2) . 2_556
Ni2 Sn7 Sn8 Sn7 -64.65(3) . 2_556
Sn8 Sn7 Sn8 Sn7 -34.85(3) 2_556 2_556
Sn5 Sn7 Sn8 Sn7 -94.87(2) . 2_556
Sn6 Sn7 Sn8 Sn7 -128.43(2) . 2_556
O1 K1 N1 C7 107.6(7) . .
O3 K1 N1 C7 -20.1(6) . .
O5 K1 N1 C7 -134.8(7) . .
O6 K1 N1 C7 -146.1(6) . .
O2 K1 N1 C7 96.0(7) . .
O4 K1 N1 C7 -31.0(7) . .
N2 K1 N1 C7 -20(12) . .
O1 K1 N1 C13 -132.5(8) . .
O3 K1 N1 C13 99.7(7) . .
O5 K1 N1 C13 -14.9(7) . .
O6 K1 N1 C13 -26.2(8) . .
O2 K1 N1 C13 -144.1(7) . .
O4 K1 N1 C13 88.9(7) . .
N2 K1 N1 C13 100(12) . .
O1 K1 N1 C1 -12.1(6) . .
O3 K1 N1 C1 -139.9(7) . .
O5 K1 N1 C1 105.5(6) . .
O6 K1 N1 C1 94.1(6) . .
O2 K1 N1 C1 -23.7(7) . .
O4 K1 N1 C1 -150.8(6) . .
N2 K1 N1 C1 -140(12) . .
O1 K1 N2 C6 -26.3(7) . .
O3 K1 N2 C6 100.9(7) . .
O5 K1 N2 C6 -145.1(6) . .
O6 K1 N2 C6 -132.5(7) . .
O2 K1 N2 C6 -15.8(6) . .
O4 K1 N2 C6 112.0(7) . .
N1 K1 N2 C6 101(12) . .
O1 K1 N2 C18 95.2(7) . .
O3 K1 N2 C18 -137.5(7) . .
O5 K1 N2 C18 -23.5(8) . .
O6 K1 N2 C18 -11.0(6) . .
O2 K1 N2 C18 105.7(7) . .
O4 K1 N2 C18 -126.5(7) . .
N1 K1 N2 C18 -138(12) . .
O1 K1 N2 C12 -145.6(7) . .
O3 K1 N2 C12 -18.4(8) . .
O5 K1 N2 C12 95.6(7) . .
O6 K1 N2 C12 108.1(7) . .
O2 K1 N2 C12 -135.2(8) . .
O4 K1 N2 C12 -7.4(7) . .
N1 K1 N2 C12 -19(12) . .
O3 K1 O1 C3 -114.8(8) . .
O5 K1 O1 C3 150.0(8) . .
O6 K1 O1 C3 89.2(8) . .
O2 K1 O1 C3 9.3(7) . .
O4 K1 O1 C3 -59.0(9) . .
N1 K1 O1 C3 -159.2(8) . .
N2 K1 O1 C3 19.7(8) . .
O3 K1 O1 C2 25.5(7) . .
O5 K1 O1 C2 -69.7(7) . .
O6 K1 O1 C2 -130.6(7) . .
O2 K1 O1 C2 149.6(7) . .
O4 K1 O1 C2 81.2(8) . .
N1 K1 O1 C2 -19.0(7) . .
N2 K1 O1 C2 159.9(7) . .
O1 K1 O2 C4 23.3(6) . .
O3 K1 O2 C4 107.8(7) . .
O5 K1 O2 C4 -42.6(7) . .
O6 K1 O2 C4 -95.3(6) . .
O4 K1 O2 C4 169.4(6) . .
N1 K1 O2 C4 34.9(7) . .
N2 K1 O2 C4 -146.3(7) . .
O1 K1 O2 C5 152.9(8) . .
O3 K1 O2 C5 -122.7(7) . .
O5 K1 O2 C5 86.9(8) . .
O6 K1 O2 C5 34.2(7) . .
O4 K1 O2 C5 -61.0(7) . .
N1 K1 O2 C5 164.5(7) . .
N2 K1 O2 C5 -16.8(7) . .
O1 K1 O3 C9 167.7(7) . .
O5 K1 O3 C9 -95.0(7) . .
O6 K1 O3 C9 -42.3(8) . .
O2 K1 O3 C9 104.9(7) . .
O4 K1 O3 C9 21.7(7) . .
N1 K1 O3 C9 -147.3(7) . .
N2 K1 O3 C9 32.7(7) . .
O1 K1 O3 C8 -54.6(7) . .
O5 K1 O3 C8 42.7(7) . .
O6 K1 O3 C8 95.4(7) . .
O2 K1 O3 C8 -117.3(7) . .
O4 K1 O3 C8 159.4(7) . .
N1 K1 O3 C8 -9.6(7) . .
N2 K1 O3 C8 170.4(7) . .
O1 K1 O4 C10 -57.0(8) . .
O3 K1 O4 C10 11.5(6) . .
O5 K1 O4 C10 90.9(7) . .
O6 K1 O4 C10 151.0(7) . .
O2 K1 O4 C10 -112.9(7) . .
N1 K1 O4 C10 22.4(7) . .
N2 K1 O4 C10 -157.3(7) . .
O1 K1 O4 C11 73.5(8) . .
O3 K1 O4 C11 142.0(7) . .
O5 K1 O4 C11 -138.7(7) . .
O6 K1 O4 C11 -78.5(7) . .
O2 K1 O4 C11 17.6(7) . .
N1 K1 O4 C11 152.9(7) . .
N2 K1 O4 C11 -26.9(7) . .
O1 K1 O5 C14 33.8(7) . .
O3 K1 O5 C14 -69.3(7) . .
O6 K1 O5 C14 151.6(8) . .
O2 K1 O5 C14 87.0(8) . .
O4 K1 O5 C14 -127.9(7) . .
N1 K1 O5 C14 -17.3(7) . .
N2 K1 O5 C14 164.0(7) . .
O1 K1 O5 C15 -100.6(6) . .
O3 K1 O5 C15 156.3(6) . .
O6 K1 O5 C15 17.2(6) . .
O2 K1 O5 C15 -47.4(7) . .
O4 K1 O5 C15 97.7(6) . .
N1 K1 O5 C15 -151.7(7) . .
N2 K1 O5 C15 29.6(7) . .
O1 K1 O6 C16 97.5(6) . .
O3 K1 O6 C16 -49.2(7) . .
O5 K1 O6 C16 15.7(6) . .
O2 K1 O6 C16 157.0(6) . .
O4 K1 O6 C16 -100.6(6) . .
N1 K1 O6 C16 26.9(7) . .
N2 K1 O6 C16 -152.0(7) . .
O1 K1 O6 C17 -132.2(6) . .
O3 K1 O6 C17 81.1(7) . .
O5 K1 O6 C17 146.0(7) . .
O2 K1 O6 C17 -72.7(7) . .
O4 K1 O6 C17 29.7(7) . .
N1 K1 O6 C17 157.2(6) . .
N2 K1 O6 C17 -21.7(6) . .
C7 N1 C1 C2 -75.5(12) . .
C13 N1 C1 C2 161.7(10) . .
K1 N1 C1 C2 42.2(11) . .
C3 O1 C2 C1 -169.1(9) . .
K1 O1 C2 C1 48.7(11) . .
N1 C1 C2 O1 -61.9(13) . .
C2 O1 C3 C4 176.7(9) . .
K1 O1 C3 C4 -40.4(12) . .
C5 O2 C4 C3 173.3(9) . .
K1 O2 C4 C3 -54.1(9) . .
O1 C3 C4 O2 64.1(12) . .
C4 O2 C5 C6 176.6(9) . .
K1 O2 C5 C6 47.6(11) . .
C18 N2 C6 C5 -71.5(11) . .
C12 N2 C6 C5 167.2(9) . .
K1 N2 C6 C5 48.1(10) . .
O2 C5 C6 N2 -66.3(12) . .
C13 N1 C7 C8 -68.6(11) . .
C1 N1 C7 C8 168.6(9) . .
K1 N1 C7 C8 50.3(10) . .
C9 O3 C8 C7 176.5(9) . .
K1 O3 C8 C7 37.6(11) . .
N1 C7 C8 O3 -60.3(12) . .
C8 O3 C9 C10 164.5(9) . .
K1 O3 C9 C10 -52.9(10) . .
C11 O4 C10 C9 -175.0(9) . .
K1 O4 C10 C9 -42.4(9) . .
O3 C9 C10 O4 64.2(11) . .
C10 O4 C11 C12 -169.2(9) . .
K1 O4 C11 C12 58.6(11) . .
C6 N2 C12 C11 -78.6(12) . .
C18 N2 C12 C11 158.7(11) . .
K1 N2 C12 C11 39.9(12) . .
O4 C11 C12 N2 -67.3(14) . .
C7 N1 C13 C14 163.2(9) . .
C1 N1 C13 C14 -73.9(11) . .
K1 N1 C13 C14 45.2(11) . .
C15 O5 C14 C13 -177.6(9) . .
K1 O5 C14 C13 47.6(11) . .
N1 C13 C14 O5 -63.4(13) . .
C14 O5 C15 C16 174.7(8) . .
K1 O5 C15 C16 -47.8(9) . .
C17 O6 C16 C15 179.9(8) . .
K1 O6 C16 C15 -46.9(9) . .
O5 C15 C16 O6 65.3(10) . .
C16 O6 C17 C18 -176.1(8) . .
K1 O6 C17 C18 52.7(10) . .
C6 N2 C18 C17 162.1(9) . .
C12 N2 C18 C17 -76.5(11) . .
K1 N2 C18 C17 42.6(10) . .
O6 C17 C18 N2 -65.6(12) . .
O8 K2 N3 C25 148.3(5) . .
O7 K2 N3 C25 136.4(6) . .
O12 K2 N3 C25 -92.1(6) . .
O9 K2 N3 C25 16.3(5) . .
O11 K2 N3 C25 -104.5(6) . .
O10 K2 N3 C25 27.3(6) . .
N4 K2 N3 C25 -11(10) . .
O8 K2 N3 C19 27.2(7) . .
O7 K2 N3 C19 15.3(6) . .
O12 K2 N3 C19 146.8(6) . .
O9 K2 N3 C19 -104.8(6) . .
O11 K2 N3 C19 134.4(7) . .
O10 K2 N3 C19 -93.8(6) . .
N4 K2 N3 C19 -132(10) . .
O8 K2 N3 C31 -92.7(6) . .
O7 K2 N3 C31 -104.6(6) . .
O12 K2 N3 C31 26.9(6) . .
O9 K2 N3 C31 135.3(6) . .
O11 K2 N3 C31 14.5(5) . .
O10 K2 N3 C31 146.3(6) . .
N4 K2 N3 C31 108(10) . .
O8 K2 N4 C24 10.7(5) . .
O7 K2 N4 C24 23.1(6) . .
O12 K2 N4 C24 -108.0(6) . .
O9 K2 N4 C24 143.2(5) . .
O11 K2 N4 C24 -97.1(5) . .
O10 K2 N4 C24 131.5(6) . .
N3 K2 N4 C24 171(10) . .
O8 K2 N4 C30 -109.2(5) . .
O7 K2 N4 C30 -96.7(5) . .
O12 K2 N4 C30 132.1(6) . .
O9 K2 N4 C30 23.4(6) . .
O11 K2 N4 C30 143.1(5) . .
O10 K2 N4 C30 11.6(5) . .
N3 K2 N4 C30 51(10) . .
O8 K2 N4 C36 130.4(6) . .
O7 K2 N4 C36 142.9(5) . .
O12 K2 N4 C36 11.7(5) . .
O9 K2 N4 C36 -97.0(6) . .
O11 K2 N4 C36 22.7(6) . .
O10 K2 N4 C36 -108.8(6) . .
N3 K2 N4 C36 -70(10) . .
O8 K2 O7 C20 -151.8(7) . .
O12 K2 O7 C20 -84.9(7) . .
O9 K2 O7 C20 66.1(7) . .
O11 K2 O7 C20 -33.1(7) . .
O10 K2 O7 C20 125.7(7) . .
N3 K2 O7 C20 16.6(6) . .
N4 K2 O7 C20 -164.2(6) . .
O8 K2 O7 C21 -21.0(5) . .
O12 K2 O7 C21 45.9(6) . .
O9 K2 O7 C21 -163.1(5) . .
O11 K2 O7 C21 97.7(5) . .
O10 K2 O7 C21 -103.5(5) . .
N3 K2 O7 C21 147.4(6) . .
N4 K2 O7 C21 -33.4(6) . .
O7 K2 O8 C23 -146.7(6) . .
O12 K2 O8 C23 71.7(5) . .
O9 K2 O8 C23 -79.5(6) . .
O11 K2 O8 C23 131.4(5) . .
O10 K2 O8 C23 -27.4(5) . .
N3 K2 O8 C23 -158.4(5) . .
N4 K2 O8 C23 21.1(5) . .
O7 K2 O8 C22 -12.5(5) . .
O12 K2 O8 C22 -154.1(5) . .
O9 K2 O8 C22 54.7(6) . .
O11 K2 O8 C22 -94.4(5) . .
O10 K2 O8 C22 106.8(5) . .
N3 K2 O8 C22 -24.3(6) . .
N4 K2 O8 C22 155.2(6) . .
O8 K2 O9 C26 -88.4(6) . .
O7 K2 O9 C26 -33.7(6) . .
O12 K2 O9 C26 124.5(6) . .
O11 K2 O9 C26 64.5(6) . .
O10 K2 O9 C26 -153.2(6) . .
N3 K2 O9 C26 15.7(6) . .
N4 K2 O9 C26 -165.0(6) . .
O8 K2 O9 C27 45.4(6) . .
O7 K2 O9 C27 100.1(5) . .
O12 K2 O9 C27 -101.6(5) . .
O11 K2 O9 C27 -161.7(5) . .
O10 K2 O9 C27 -19.4(5) . .
N3 K2 O9 C27 149.5(6) . .
N4 K2 O9 C27 -31.1(6) . .
O8 K2 O10 C29 69.9(5) . .
O7 K2 O10 C29 131.2(5) . .
O12 K2 O10 C29 -28.6(6) . .
O9 K2 O10 C29 -147.1(6) . .
O11 K2 O10 C29 -81.5(6) . .
N3 K2 O10 C29 -158.2(5) . .
N4 K2 O10 C29 20.9(5) . .
O8 K2 O10 C28 -158.6(5) . .
O7 K2 O10 C28 -97.3(5) . .
O12 K2 O10 C28 102.8(5) . .
O9 K2 O10 C28 -15.6(5) . .
O11 K2 O10 C28 50.0(6) . .
N3 K2 O10 C28 -26.7(6) . .
N4 K2 O10 C28 152.4(6) . .
O8 K2 O11 C33 -98.1(6) . .
O7 K2 O11 C33 -159.1(5) . .
O12 K2 O11 C33 -16.5(5) . .
O9 K2 O11 C33 101.8(6) . .
O10 K2 O11 C33 49.3(6) . .
N3 K2 O11 C33 151.0(6) . .
N4 K2 O11 C33 -27.6(6) . .
O8 K2 O11 C32 128.4(6) . .
O7 K2 O11 C32 67.5(6) . .
O12 K2 O11 C32 -150.0(6) . .
O9 K2 O11 C32 -31.6(6) . .
O10 K2 O11 C32 -84.2(6) . .
N3 K2 O11 C32 17.5(5) . .
N4 K2 O11 C32 -161.1(5) . .
O8 K2 O12 C34 100.4(6) . .
O7 K2 O12 C34 46.1(7) . .
O9 K2 O12 C34 -100.8(6) . .
O11 K2 O12 C34 -18.2(6) . .
O10 K2 O12 C34 -160.5(6) . .
N3 K2 O12 C34 -30.6(6) . .
N4 K2 O12 C34 150.8(6) . .
O8 K2 O12 C35 -30.0(6) . .
O7 K2 O12 C35 -84.3(7) . .
O9 K2 O12 C35 128.8(6) . .
O11 K2 O12 C35 -148.7(6) . .
O10 K2 O12 C35 69.0(6) . .
N3 K2 O12 C35 -161.0(6) . .
N4 K2 O12 C35 20.3(6) . .
C25 N3 C19 C20 -164.9(8) . .
C31 N3 C19 C20 74.2(10) . .
K2 N3 C19 C20 -46.0(10) . .
C21 O7 C20 C19 -178.1(8) . .
K2 O7 C20 C19 -46.6(10) . .
N3 C19 C20 O7 63.6(12) . .
C20 O7 C21 C22 -172.7(8) . .
K2 O7 C21 C22 52.6(8) . .
C23 O8 C22 C21 -179.6(7) . .
K2 O8 C22 C21 43.6(8) . .
O7 C21 C22 O8 -65.2(9) . .
C22 O8 C23 C24 173.3(7) . .
K2 O8 C23 C24 -50.9(8) . .
C30 N4 C24 C23 78.7(9) . .
C36 N4 C24 C23 -159.8(8) . .
K2 N4 C24 C23 -41.8(9) . .
O8 C23 C24 N4 63.6(10) . .
C19 N3 C25 C26 71.7(10) . .
C31 N3 C25 C26 -167.1(8) . .
K2 N3 C25 C26 -47.7(9) . .
C27 O9 C26 C25 179.9(7) . .
K2 O9 C26 C25 -45.2(9) . .
N3 C25 C26 O9 64.4(10) . .
C26 O9 C27 C28 -170.5(7) . .
K2 O9 C27 C28 52.4(7) . .
C29 O10 C28 C27 -177.4(7) . .
K2 O10 C28 C27 48.2(8) . .
O9 C27 C28 O10 -68.2(9) . .
C28 O10 C29 C30 176.9(7) . .
K2 O10 C29 C30 -50.6(9) . .
C24 N4 C30 C29 -162.2(7) . .
C36 N4 C30 C29 76.1(9) . .
K2 N4 C30 C29 -42.8(8) . .
O10 C29 C30 N4 63.8(10) . .
C25 N3 C31 C32 72.5(10) . .
C19 N3 C31 C32 -165.2(8) . .
K2 N3 C31 C32 -45.8(9) . .
C33 O11 C32 C31 178.5(8) . .
K2 O11 C32 C31 -47.4(9) . .
N3 C31 C32 O11 63.9(11) . .
C32 O11 C33 C34 -175.5(7) . .
K2 O11 C33 C34 48.4(8) . .
C35 O12 C34 C33 -176.0(7) . .
K2 O12 C34 C33 50.9(8) . .
O11 C33 C34 O12 -67.2(9) . .
C34 O12 C35 C36 176.9(7) . .
K2 O12 C35 C36 -51.1(9) . .
C24 N4 C36 C35 75.1(10) . .
C30 N4 C36 C35 -163.9(8) . .
K2 N4 C36 C35 -43.5(9) . .
O12 C35 C36 N4 65.9(10) . .
